data_7106706
loop_
_publ_author_name
'Zhiou Li'
'Norifumi Kishi'
'Kimiko Hasegawa'
'Munetaka Akita'
'Michito Yoshizawa'

_publ_section_title
;
 A Highly Fluorescent M2L4 Molecular Capsule with an Anthracene Shell
;
_journal_name_full Chem.Commun.
_journal_page_first 8605
_journal_paper_doi 10.1039/c1cc12946e
_journal_volume 47
_journal_year 2011
_chemical_absolute_configuration ad
_chemical_formula_moiety 'C224 H208 N8 Ni2 O32, 4(Cl O4), 8(C H4 O), C2 H3 N, 3(H2 O)'
_chemical_formula_sum 'C234 H249 Cl4 N9 Ni2 O59'
_chemical_formula_weight 4390.78
_space_group_IT_number 104
_symmetry_cell_setting tetragonal
_symmetry_Int_Tables_number 104
_symmetry_space_group_name_Hall 'P 4 -2n'
_symmetry_space_group_name_H-M 'P 4 n c'
_atom_sites_solution_hydrogens geom
_atom_sites_solution_primary direct
_atom_sites_solution_secondary difmap
_cell_angle_alpha 90.0000
_cell_angle_beta 90.0000
_cell_angle_gamma 90.0000
_cell_formula_units_Z 2
_cell_length_a 19.4133(4)
_cell_length_b 19.4133(4)
_cell_length_c 29.968(2)
_cell_measurement_reflns_used 96167
_cell_measurement_temperature 93
_cell_measurement_theta_max 68.20
_cell_measurement_theta_min 2.95
_cell_volume 11294.2(8)
_computing_cell_refinement 'RAPID AUTO'
_computing_data_collection 'RAPID AUTO (Rigaku, 2006)'
_computing_data_reduction 'RAPID AUTO'
_computing_molecular_graphics 'CrystalStructure 4.0'
_computing_publication_material 'CrystalStructure 4.0 (Rigaku, 2010)'
_computing_structure_refinement 'SHELXL97 (Sheldrick, 2008)'
_computing_structure_solution 'SIR2004 (Burla, et al., 2005)'
_diffrn_ambient_temperature 93
_diffrn_detector_area_resol_mean 10.000
_diffrn_measured_fraction_theta_full 0.998
_diffrn_measured_fraction_theta_max 0.998
_diffrn_measurement_device_type 'Rigaku VariMax with RAPID'
_diffrn_measurement_method \w
_diffrn_radiation_type 'Cu K\a'
_diffrn_radiation_wavelength 1.54187
_diffrn_reflns_av_R_equivalents 0.0448
_diffrn_reflns_limit_h_max 23
_diffrn_reflns_limit_h_min -22
_diffrn_reflns_limit_k_max 23
_diffrn_reflns_limit_k_min -23
_diffrn_reflns_limit_l_max 36
_diffrn_reflns_limit_l_min -36
_diffrn_reflns_number 124070
_diffrn_reflns_theta_full 68.24
_diffrn_reflns_theta_max 68.24
_diffrn_standards_number 0
_exptl_absorpt_coefficient_mu 1.333
_exptl_absorpt_correction_T_max 0.875
_exptl_absorpt_correction_T_min 0.552
_exptl_absorpt_correction_type multi-scan
_exptl_absorpt_process_details 'ABSCOR (Rigaku, 1995)'
_exptl_crystal_colour yellow
_exptl_crystal_density_diffrn 1.291
_exptl_crystal_density_method 'not measured'
_exptl_crystal_description block
_exptl_crystal_F_000 4624.00
_exptl_crystal_size_max 0.150
_exptl_crystal_size_mid 0.110
_exptl_crystal_size_min 0.100
_refine_diff_density_max 0.592
_refine_diff_density_min -0.603
_refine_ls_abs_structure_details 'Flack, H. D. (1983), Acta Cryst. A39, 876-881. 5061 Friedel Pairs'
_refine_ls_abs_structure_Flack -0.01(3)
_refine_ls_extinction_method none
_refine_ls_goodness_of_fit_ref 0.981
_refine_ls_hydrogen_treatment constr
_refine_ls_number_parameters 745
_refine_ls_number_reflns 10352
_refine_ls_number_restraints 43
_refine_ls_R_factor_gt 0.0573
_refine_ls_shift/su_max 0.000
_refine_ls_structure_factor_coef Fsqd
_refine_ls_weighting_details 'w = 1/[\s^2^(Fo^2^)+(0.1140P)^2^+0.0000P] where P=(Fo^2^+2Fc^2^)/3'
_refine_ls_weighting_scheme calc
_refine_ls_wR_factor_ref 0.1606
_reflns_number_gt 8192
_reflns_number_total 10352
_reflns_threshold_expression F^2^>2.0\s(F^2^)
_cod_data_source_file c1cc12946e.txt
_cod_data_source_block sc0663b
_cod_original_cell_volume 11294.4(9)
_cod_database_code 7106706

loop_
_symmetry_equiv_pos_site_id
_symmetry_equiv_pos_as_xyz
1 +X,+Y,+Z
2 -Y,+X,+Z
3 -X,-Y,+Z
4 +Y,-X,+Z
5 1/2-X,1/2+Y,1/2+Z
6 1/2+Y,1/2+X,1/2+Z
7 1/2+X,1/2-Y,1/2+Z
8 1/2-Y,1/2-X,1/2+Z

loop_
_atom_site_label
_atom_site_type_symbol
_atom_site_fract_x
_atom_site_fract_y
_atom_site_fract_z
_atom_site_U_iso_or_equiv
_atom_site_adp_type
_atom_site_occupancy
_atom_site_symmetry_multiplicity
_atom_site_calc_flag
_atom_site_refinement_flags
_atom_site_disorder_assembly
_atom_site_disorder_group
Ni(1) Ni 0.5000 0.5000 0.40908(3) 0.0478(3) Uani 1.0 2 d S . .
Ni(2) Ni 0.5000 0.5000 -0.04110(3) 0.0487(3) Uani 1.0 2 d S . .
Cl(1) Cl 0.5000 1.0000 0.40426(5) 0.0733(4) Uani 1.0 4 d SGU . .
Cl(2) Cl 0.5000 0.5000 0.68435(6) 0.0651(4) Uani 1.0 2 d . . .
Cl(3A) Cl 0.3887(11) 0.5582(11) 0.1207(7) 0.175(8) Uiso 0.1250 8 d PGU A 1
Cl(3B) Cl 0.3397(9) 0.4499(9) 0.2404(6) 0.136(6) Uiso 0.1250 8 d PGU B 1
O(1) O 0.23931(14) 0.50875(16) 0.46454(9) 0.0758(8) Uani 1.0 8 d . . .
O(2) O 0.15945(18) 0.52858(16) 0.54305(11) 0.0867(9) Uani 1.0 8 d . . .
O(3) O 0.17803(14) 0.84187(14) 0.25631(8) 0.0637(7) Uani 1.0 8 d . . .
O(4) O 0.11862(17) 0.91780(14) 0.33881(8) 0.0742(8) Uani 1.0 8 d . . .
O(5) O 0.22764(14) 0.89096(14) 0.10090(7) 0.0681(7) Uani 1.0 8 d . . .
O(6) O 0.1330(3) 0.9241(3) 0.02562(12) 0.1090(12) Uani 1.0 8 d . . .
O(7) O 0.56260(14) 0.74345(12) -0.11082(8) 0.0655(7) Uani 1.0 8 d . . .
O(8) O 0.52314(18) 0.79299(18) -0.19827(9) 0.0849(9) Uani 1.0 8 d . . .
O(9) O 0.51735(17) 0.94162(16) 0.37610(11) 0.0848(9) Uani 1.0 8 d . . .
O(10) O 0.55804(16) 1.01710(19) 0.43128(11) 0.0917(10) Uani 1.0 8 d . . .
O(11) O 0.5000(8) 0.5000(4) 0.73065(6) 0.0598(12) Uiso 1.0 2 d SGU . .
O(12) O 0.5085(7) 0.57156(11) 0.6729(3) 0.0363(16) Uiso 0.2500 8 d PGU . .
O(13) O 0.4387(6) 0.4738(7) 0.6633(5) 0.141(7) Uiso 0.2500 8 d PGU . .
O(14) O 0.5589(6) 0.4616(6) 0.6691(5) 0.087(4) Uiso 0.2500 8 d PGU . .
O(15A) O 0.4395(19) 0.536(2) 0.1526(12) 0.21(2) Uiso 0.1250 8 d PGU A 1
O(15B) O 0.336(2) 0.458(3) 0.2881(7) 0.206(16) Uiso 0.1250 8 d PGU B 1
O(16A) O 0.3222(14) 0.561(2) 0.1418(13) 0.171(17) Uiso 0.1250 8 d PGU A 1
O(16B) O 0.4014(12) 0.4128(16) 0.2286(10) 0.080(8) Uiso 0.1250 8 d PGU B 1
O(17A) O 0.3862(19) 0.5101(16) 0.0842(10) 0.115(12) Uiso 0.1250 8 d PGU A 1
O(17B) O 0.341(2) 0.5168(12) 0.2197(13) 0.175(14) Uiso 0.1250 8 d PGU B 1
O(18A) O 0.407(3) 0.6254(13) 0.1040(13) 0.176(17) Uiso 0.1250 8 d PGU A 1
O(18B) O 0.2804(12) 0.4122(19) 0.2250(15) 0.232(17) Uiso 0.1250 8 d PGU B 1
O(19) O 0.5000 0.5000 0.33725(16) 0.0528(11) Uani 1.0 2 d S . .
O(20) O 0.5000 0.5000 0.03397(16) 0.0485(10) Uani 1.0 2 d S . .
O(21) O 0.5000 0.5000 -0.11332(16) 0.0595(12) Uani 1.0 2 d S . .
O(22A) O 0.5000 1.0000 0.2811(4) 0.129(6) Uani 0.4000 4 d SPD C 1
O(22B) O 0.5465(7) 1.0148(7) 0.1997(4) 0.128(6) Uani 0.3000 8 d PD C 2
O(71) O 0.5778(14) 0.6467(14) 0.1085(9) 0.093(11) Uiso 0.2500 8 d PD A 2
O(73) O 0.3871(15) 0.3863(14) 0.1406(10) 0.175(10) Uiso 0.2500 8 d PD A 3
O(75) O 0.650(4) 0.473(4) 0.114(2) 0.19(2) Uiso 0.1250 8 d PD A 4
O(77) O 0.4916(5) 0.6085(5) 0.2823(3) 0.116(3) Uiso 0.5000 8 d PD B 2
O(79) O 0.5351(17) 0.3955(16) 0.2382(12) 0.094(8) Uiso 0.1250 8 d PD B 3
O(81) O 0.6043(15) 0.6084(17) 0.2356(11) 0.162(12) Uiso 0.2500 8 d PD B 4
N(1) N 0.39903(14) 0.53857(14) 0.40795(9) 0.0529(6) Uani 1.0 8 d . . .
N(2) N 0.49739(14) 0.60890(14) -0.04185(9) 0.0504(6) Uani 1.0 8 d . . .
N(3) N 0.5000 0.5000 0.47779(16) 0.0459(12) Uani 1.0 2 d SD . .
C(1) C 0.34991(19) 0.5152(2) 0.43608(11) 0.0577(9) Uani 1.0 8 d . . .
C(2) C 0.28163(19) 0.5366(3) 0.43369(11) 0.0636(9) Uani 1.0 8 d . . .
C(3) C 0.2627(2) 0.5832(3) 0.40087(12) 0.0673(10) Uani 1.0 8 d . . .
C(4) C 0.3129(2) 0.6072(2) 0.37184(11) 0.0617(9) Uani 1.0 8 d . . .
C(5) C 0.3793(2) 0.58447(19) 0.37676(11) 0.0574(8) Uani 1.0 8 d . . .
C(6) C 0.1677(2) 0.5320(3) 0.46453(15) 0.0852(14) Uani 1.0 8 d . . .
C(7) C 0.1342(3) 0.4985(3) 0.5032(3) 0.1011(18) Uani 1.0 8 d . . .
C(8) C 0.1316(5) 0.4955(3) 0.5810(3) 0.140(3) Uani 1.0 8 d . . .
C(9) C 0.2957(2) 0.6547(2) 0.33412(11) 0.0627(9) Uani 1.0 8 d . . .
C(10) C 0.2597(2) 0.6280(2) 0.29722(12) 0.0643(10) Uani 1.0 8 d . . .
C(11) C 0.2350(3) 0.5590(3) 0.29590(14) 0.0784(12) Uani 1.0 8 d . . .
C(12) C 0.2006(4) 0.5339(3) 0.26004(18) 0.0987(16) Uani 1.0 8 d . . .
C(13) C 0.1884(4) 0.5784(3) 0.22291(16) 0.1016(17) Uani 1.0 8 d . . .
C(14) C 0.2108(3) 0.6429(3) 0.22261(14) 0.0798(12) Uani 1.0 8 d . . .
C(15) C 0.2484(2) 0.6721(3) 0.25881(12) 0.0649(10) Uani 1.0 8 d . . .
C(16) C 0.2743(2) 0.7385(2) 0.25805(12) 0.0618(9) Uani 1.0 8 d . . .
C(17) C 0.3115(3) 0.7649(3) 0.29505(12) 0.0674(10) Uani 1.0 8 d . . .
C(18) C 0.3381(3) 0.8333(3) 0.29568(15) 0.0760(11) Uani 1.0 8 d . . .
C(19) C 0.3738(3) 0.8586(3) 0.33135(17) 0.0899(14) Uani 1.0 8 d . . .
C(20) C 0.3826(3) 0.8173(3) 0.36984(16) 0.0920(15) Uani 1.0 8 d . . .
C(21) C 0.3571(3) 0.7518(3) 0.37106(14) 0.0784(12) Uani 1.0 8 d . . .
C(22) C 0.3213(2) 0.7225(2) 0.33401(12) 0.0631(9) Uani 1.0 8 d . . .
C(23) C 0.2637(2) 0.7822(2) 0.21752(12) 0.0615(9) Uani 1.0 8 d . . .
C(24) C 0.2135(2) 0.8339(2) 0.21724(11) 0.0619(9) Uani 1.0 8 d . . .
C(25) C 0.20051(19) 0.8717(2) 0.17876(12) 0.0618(9) Uani 1.0 8 d . . .
C(26) C 0.2377(2) 0.8574(2) 0.13978(12) 0.0639(9) Uani 1.0 8 d . . .
C(27) C 0.2887(2) 0.8064(2) 0.13950(12) 0.0651(9) Uani 1.0 8 d . . .
C(28) C 0.3003(2) 0.7706(2) 0.17864(12) 0.0673(10) Uani 1.0 8 d . . .
C(29) C 0.1229(2) 0.8913(2) 0.25786(12) 0.0623(9) Uani 1.0 8 d . . .
C(30) C 0.0857(2) 0.8843(2) 0.30175(11) 0.0609(9) Uani 1.0 8 d . . .
C(31) C 0.1822(3) 0.8844(3) 0.35219(14) 0.0821(13) Uani 1.0 8 d . . .
C(32) C 0.1766(3) 0.9449(3) 0.10009(14) 0.0866(14) Uani 1.0 8 d . . .
C(33) C 0.1729(4) 0.9699(3) 0.05282(15) 0.0962(16) Uani 1.0 8 d . . .
C(34) C 0.1736(6) 0.8697(4) 0.0067(3) 0.145(4) Uani 1.0 8 d . . .
C(35) C 0.32969(19) 0.78877(19) 0.09806(11) 0.0597(9) Uani 1.0 8 d . . .
C(36) C 0.29853(19) 0.74937(19) 0.06428(12) 0.0602(9) Uani 1.0 8 d . . .
C(37) C 0.2286(2) 0.7281(2) 0.06638(13) 0.0630(9) Uani 1.0 8 d . . .
C(38) C 0.1987(2) 0.6934(2) 0.03218(14) 0.0682(10) Uani 1.0 8 d . . .
C(39) C 0.23692(19) 0.6770(2) -0.00660(14) 0.0654(9) Uani 1.0 8 d . . .
C(40) C 0.3046(2) 0.6939(2) -0.00965(14) 0.0638(9) Uani 1.0 8 d . . .
C(41) C 0.33892(19) 0.72970(19) 0.02537(12) 0.0580(8) Uani 1.0 8 d . . .
C(42) C 0.40928(18) 0.74604(18) 0.02345(11) 0.0554(8) Uani 1.0 8 d . . .
C(43) C 0.43931(19) 0.78723(19) 0.05708(11) 0.0589(9) Uani 1.0 8 d . . .
C(44) C 0.50979(18) 0.8077(2) 0.05637(13) 0.0635(10) Uani 1.0 8 d . . .
C(45) C 0.5376(3) 0.8496(3) 0.08732(13) 0.0712(10) Uani 1.0 8 d . . .
C(46) C 0.4960(2) 0.8760(3) 0.12255(14) 0.0674(10) Uani 1.0 8 d . . .
C(47) C 0.4293(2) 0.8546(2) 0.12683(11) 0.0648(10) Uani 1.0 8 d . . .
C(48) C 0.3975(2) 0.80957(19) 0.09439(11) 0.0599(9) Uani 1.0 8 d . . .
C(49) C 0.53054(18) 0.64522(18) -0.07328(10) 0.0525(8) Uani 1.0 8 d . . .
C(50) C 0.52698(19) 0.71586(19) -0.07616(11) 0.0561(8) Uani 1.0 8 d . . .
C(51) C 0.48740(18) 0.75282(18) -0.04509(11) 0.0549(8) Uani 1.0 8 d . . .
C(52) C 0.45284(17) 0.71497(18) -0.01223(10) 0.0532(8) Uani 1.0 8 d . . .
C(53) C 0.45913(18) 0.64359(18) -0.01231(11) 0.0556(8) Uani 1.0 8 d . . .
C(54) C 0.5521(3) 0.81478(19) -0.12290(13) 0.0717(11) Uani 1.0 8 d . . .
C(55) C 0.5743(3) 0.8224(3) -0.17086(14) 0.0784(12) Uani 1.0 8 d . . .
C(56) C 0.5411(4) 0.7928(3) -0.24435(15) 0.0951(15) Uani 1.0 8 d . . .
C(57) C 0.5000 0.5000 0.5155(3) 0.089(3) Uani 1.0 2 d SD . .
C(58) C 0.5000 0.5000 0.5645(3) 0.148(6) Uani 1.0 2 d SD . .
C(60) C 0.5000 1.0000 0.2348(3) 0.155(6) Uani 1.0 4 d SD . .
C(72) C 0.5410(16) 0.6059(14) 0.0768(8) 0.103(7) Uiso 0.2500 8 d PD A 2
C(74) C 0.425(3) 0.340(3) 0.1116(17) 0.12(3) Uiso 0.2500 8 d PD A 3
C(76) C 0.640(3) 0.424(3) 0.0780(17) 0.101(13) Uiso 0.1250 8 d PD A 4
C(78) C 0.4373(7) 0.6298(8) 0.2525(5) 0.102(4) Uiso 0.5000 8 d PD B 2
C(80) C 0.549(4) 0.328(2) 0.220(3) 0.122(19) Uiso 0.1250 8 d PD B 3
C(82) C 0.598(3) 0.547(2) 0.2092(16) 0.176(15) Uiso 0.2500 8 d PD B 4
H(1) H 0.3625 0.4828 0.4584 0.0692 Uiso 1.0 8 calc R . .
H(3) H 0.2163 0.5983 0.3983 0.0808 Uiso 1.0 8 calc R . .
H(5) H 0.4134 0.6021 0.3571 0.0689 Uiso 1.0 8 calc R . .
H(6A) H 0.1445 0.5183 0.4365 0.1022 Uiso 1.0 8 calc R . .
H(6B) H 0.1654 0.5827 0.4674 0.1022 Uiso 1.0 8 calc R . .
H(7A) H 0.0837 0.5046 0.5014 0.1213 Uiso 1.0 8 calc R . .
H(7B) H 0.1444 0.4485 0.5031 0.1213 Uiso 1.0 8 calc R . .
H(8A) H 0.1387 0.4456 0.5785 0.1675 Uiso 1.0 8 calc R . .
H(8B) H 0.0821 0.5052 0.5828 0.1675 Uiso 1.0 8 calc R . .
H(8C) H 0.1545 0.5126 0.6079 0.1675 Uiso 1.0 8 calc R . .
H(11) H 0.2428 0.5298 0.3208 0.0941 Uiso 1.0 8 calc R . .
H(12) H 0.1849 0.4875 0.2596 0.1184 Uiso 1.0 8 calc R . .
H(13) H 0.1636 0.5614 0.1979 0.1219 Uiso 1.0 8 calc R . .
H(14) H 0.2014 0.6707 0.1973 0.0957 Uiso 1.0 8 calc R . .
H(18) H 0.3307 0.8622 0.2705 0.0912 Uiso 1.0 8 calc R . .
H(19) H 0.3927 0.9037 0.3303 0.1078 Uiso 1.0 8 calc R . .
H(20) H 0.4063 0.8353 0.3950 0.1104 Uiso 1.0 8 calc R . .
H(21) H 0.3634 0.7249 0.3972 0.0941 Uiso 1.0 8 calc R . .
H(25) H 0.1666 0.9070 0.1789 0.0741 Uiso 1.0 8 calc R . .
H(28) H 0.3352 0.7362 0.1789 0.0807 Uiso 1.0 8 calc R . .
H(29A) H 0.0906 0.8831 0.2329 0.0747 Uiso 1.0 8 calc R . .
H(29B) H 0.1417 0.9385 0.2548 0.0747 Uiso 1.0 8 calc R . .
H(30A) H 0.0388 0.9036 0.2984 0.0731 Uiso 1.0 8 calc R . .
H(30B) H 0.0809 0.8347 0.3088 0.0731 Uiso 1.0 8 calc R . .
H(31A) H 0.2188 0.8960 0.3309 0.0985 Uiso 1.0 8 calc R . .
H(31B) H 0.1755 0.8343 0.3527 0.0985 Uiso 1.0 8 calc R . .
H(31C) H 0.1954 0.9002 0.3821 0.0985 Uiso 1.0 8 calc R . .
H(32A) H 0.1902 0.9829 0.1203 0.1039 Uiso 1.0 8 calc R . .
H(32B) H 0.1313 0.9269 0.1098 0.1039 Uiso 1.0 8 calc R . .
H(33A) H 0.1518 1.0164 0.0522 0.1154 Uiso 1.0 8 calc R . .
H(33B) H 0.2200 0.9737 0.0405 0.1154 Uiso 1.0 8 calc R . .
H(34A) H 0.2028 0.8494 0.0299 0.1744 Uiso 1.0 8 calc R . .
H(34B) H 0.2027 0.8884 -0.0171 0.1744 Uiso 1.0 8 calc R . .
H(34C) H 0.1432 0.8343 -0.0056 0.1744 Uiso 1.0 8 calc R . .
H(37) H 0.2023 0.7383 0.0923 0.0757 Uiso 1.0 8 calc R . .
H(38) H 0.1517 0.6800 0.0343 0.0818 Uiso 1.0 8 calc R . .
H(39) H 0.2150 0.6539 -0.0307 0.0785 Uiso 1.0 8 calc R . .
H(40) H 0.3297 0.6815 -0.0357 0.0766 Uiso 1.0 8 calc R . .
H(44) H 0.5384 0.7910 0.0330 0.0762 Uiso 1.0 8 calc R . .
H(45) H 0.5850 0.8615 0.0857 0.0854 Uiso 1.0 8 calc R . .
H(46) H 0.5146 0.9085 0.1430 0.0809 Uiso 1.0 8 calc R . .
H(47) H 0.4031 0.8697 0.1518 0.0778 Uiso 1.0 8 calc R . .
H(49) H 0.5577 0.6211 -0.0945 0.0629 Uiso 1.0 8 calc R . .
H(51) H 0.4842 0.8016 -0.0463 0.0659 Uiso 1.0 8 calc R . .
H(53) H 0.4350 0.6181 0.0098 0.0667 Uiso 1.0 8 calc R . .
H(54A) H 0.5799 0.8452 -0.1034 0.0860 Uiso 1.0 8 calc R . .
H(54B) H 0.5029 0.8274 -0.1196 0.0860 Uiso 1.0 8 calc R . .
H(55A) H 0.5802 0.8717 -0.1783 0.0941 Uiso 1.0 8 calc R . .
H(55B) H 0.6188 0.7987 -0.1757 0.0941 Uiso 1.0 8 calc R . .
H(56A) H 0.5848 0.7684 -0.2484 0.1141 Uiso 1.0 8 calc R . .
H(56B) H 0.5459 0.8404 -0.2549 0.1141 Uiso 1.0 8 calc R . .
H(56C) H 0.5049 0.7696 -0.2615 0.1141 Uiso 1.0 8 calc R . .

loop_
_atom_site_aniso_label
_atom_site_aniso_U_11
_atom_site_aniso_U_22
_atom_site_aniso_U_33
_atom_site_aniso_U_12
_atom_site_aniso_U_13
_atom_site_aniso_U_23
Ni(1) 0.0508(4) 0.0508(4) 0.0418(6) 0.0000 0.0000 0.0000
Ni(2) 0.0525(4) 0.0525(4) 0.0411(5) 0.0000 0.0000 0.0000
Cl(1) 0.0609(8) 0.0806(9) 0.0784(9) -0.0008(7) 0.0000 0.0000
Cl(2) 0.0766(7) 0.0766(7) 0.0419(7) 0.0000 0.0000 0.0000
O(1) 0.0596(15) 0.109(3) 0.0589(15) -0.0006(14) 0.0073(13) 0.0031(14)
O(2) 0.103(3) 0.0751(18) 0.082(2) 0.0017(17) 0.0360(17) 0.0061(16)
O(3) 0.0720(16) 0.0750(16) 0.0442(12) 0.0194(13) 0.0051(11) 0.0022(11)
O(4) 0.104(3) 0.0705(16) 0.0481(13) -0.0178(16) 0.0088(14) -0.0040(12)
O(5) 0.0861(18) 0.0714(16) 0.0469(12) 0.0208(14) 0.0072(12) 0.0063(12)
O(6) 0.150(4) 0.105(3) 0.072(2) -0.008(3) -0.015(3) 0.025(2)
O(7) 0.0840(17) 0.0524(13) 0.0601(13) 0.0075(12) 0.0190(13) 0.0082(11)
O(8) 0.094(2) 0.100(3) 0.0604(16) 0.0136(19) 0.0095(15) 0.0065(16)
O(9) 0.089(2) 0.079(2) 0.086(2) 0.0020(15) -0.0137(16) -0.0149(16)
O(10) 0.0666(19) 0.112(3) 0.097(3) 0.0017(16) -0.0070(16) -0.0304(19)
O(19) 0.0492(15) 0.0492(15) 0.060(3) 0.0000 0.0000 0.0000
O(20) 0.0394(14) 0.0394(14) 0.067(3) 0.0000 0.0000 0.0000
O(21) 0.0658(19) 0.0658(19) 0.047(3) 0.0000 0.0000 0.0000
O(22A) 0.149(14) 0.136(13) 0.103(11) 0.062(10) 0.0000 0.0000
O(22B) 0.223(16) 0.092(9) 0.068(7) 0.042(10) -0.009(8) 0.023(6)
N(1) 0.0556(16) 0.0568(16) 0.0462(14) 0.0026(13) 0.0001(12) 0.0021(13)
N(2) 0.0518(14) 0.0566(15) 0.0426(13) 0.0015(13) 0.0004(11) -0.0004(13)
N(3) 0.0505(19) 0.0505(19) 0.037(3) 0.0000 0.0000 0.0000
C(1) 0.056(2) 0.067(3) 0.0495(18) -0.0003(16) 0.0007(15) 0.0043(15)
C(2) 0.056(2) 0.086(3) 0.0486(19) 0.0013(19) 0.0014(15) -0.0043(17)
C(3) 0.061(2) 0.090(3) 0.0510(19) 0.0182(19) -0.0022(16) -0.0029(18)
C(4) 0.070(3) 0.069(3) 0.0467(17) 0.0099(18) -0.0066(16) -0.0035(16)
C(5) 0.065(2) 0.064(3) 0.0433(16) 0.0066(16) -0.0004(15) 0.0009(15)
C(6) 0.050(2) 0.130(4) 0.076(3) -0.008(3) 0.0055(19) -0.032(3)
C(7) 0.081(3) 0.098(4) 0.125(5) -0.024(3) 0.037(3) -0.037(4)
C(8) 0.172(7) 0.104(5) 0.143(6) 0.044(4) 0.091(6) 0.050(4)
C(9) 0.071(3) 0.071(3) 0.0459(17) 0.0163(19) -0.0044(16) 0.0021(17)
C(10) 0.069(3) 0.068(3) 0.0553(19) 0.0070(19) -0.0080(17) -0.0032(17)
C(11) 0.095(3) 0.078(3) 0.062(3) 0.010(3) -0.014(3) 0.000(2)
C(12) 0.127(5) 0.078(3) 0.091(4) -0.012(3) -0.035(4) -0.000(3)
C(13) 0.138(5) 0.095(4) 0.072(3) -0.015(4) -0.043(3) -0.004(3)
C(14) 0.103(4) 0.075(3) 0.061(3) 0.004(3) -0.022(3) -0.000(2)
C(15) 0.067(3) 0.075(3) 0.0531(19) 0.0079(19) -0.0081(17) -0.0039(18)
C(16) 0.071(3) 0.064(3) 0.0505(18) 0.0126(19) -0.0020(17) -0.0031(16)
C(17) 0.072(3) 0.072(3) 0.058(2) 0.015(2) -0.0076(18) -0.0024(18)
C(18) 0.082(3) 0.068(3) 0.078(3) 0.007(2) -0.018(3) 0.005(2)
C(19) 0.102(4) 0.067(3) 0.101(4) 0.004(3) -0.036(3) -0.002(3)
C(20) 0.106(4) 0.082(4) 0.088(3) 0.015(3) -0.041(3) -0.014(3)
C(21) 0.096(4) 0.075(3) 0.063(3) 0.013(3) -0.028(3) -0.007(2)
C(22) 0.069(3) 0.064(3) 0.057(2) 0.0141(18) -0.0127(17) -0.0080(17)
C(23) 0.064(3) 0.068(3) 0.0522(18) 0.0147(18) -0.0004(16) -0.0003(17)
C(24) 0.067(3) 0.074(3) 0.0443(17) 0.0084(18) 0.0030(16) 0.0016(16)
C(25) 0.064(2) 0.073(3) 0.0486(17) 0.0196(17) 0.0002(16) 0.0024(17)
C(26) 0.074(3) 0.071(3) 0.0471(17) 0.0067(19) 0.0037(17) 0.0009(17)
C(27) 0.069(3) 0.069(3) 0.0566(19) 0.0154(19) 0.0060(17) -0.0052(17)
C(28) 0.067(3) 0.079(3) 0.057(2) 0.0164(18) -0.0019(18) -0.0072(19)
C(29) 0.068(3) 0.068(3) 0.0507(17) 0.0150(19) 0.0077(16) 0.0007(17)
C(30) 0.074(3) 0.061(2) 0.0471(17) -0.0007(18) 0.0062(17) -0.0039(15)
C(31) 0.087(3) 0.110(4) 0.050(2) -0.030(3) 0.005(2) -0.008(2)
C(32) 0.107(4) 0.094(4) 0.058(3) 0.043(3) 0.008(3) 0.007(3)
C(33) 0.133(5) 0.093(4) 0.063(3) 0.029(4) -0.004(3) 0.015(3)
C(34) 0.271(10) 0.076(4) 0.089(4) 0.007(5) -0.086(6) 0.002(3)
C(35) 0.065(3) 0.062(2) 0.0521(18) 0.0073(17) 0.0022(16) -0.0027(16)
C(36) 0.059(2) 0.065(3) 0.0567(19) 0.0104(17) 0.0063(16) 0.0004(16)
C(37) 0.057(2) 0.066(3) 0.066(2) 0.0014(17) 0.0057(18) 0.0006(19)
C(38) 0.059(3) 0.067(3) 0.078(3) 0.0002(18) 0.0063(19) -0.004(2)
C(39) 0.057(2) 0.069(3) 0.070(3) 0.0050(17) -0.0020(18) -0.0120(19)
C(40) 0.063(3) 0.065(3) 0.064(2) 0.0027(18) 0.0041(17) -0.0094(17)
C(41) 0.057(2) 0.062(2) 0.0559(19) 0.0013(16) 0.0050(16) -0.0008(17)
C(42) 0.055(2) 0.059(2) 0.0522(17) 0.0035(16) 0.0008(15) -0.0001(15)
C(43) 0.065(3) 0.061(2) 0.0507(18) 0.0082(17) 0.0007(15) -0.0053(15)
C(44) 0.054(2) 0.076(3) 0.060(2) 0.0031(17) -0.0015(16) -0.0033(18)
C(45) 0.072(3) 0.082(3) 0.060(2) 0.001(2) -0.0045(19) -0.0091(19)
C(46) 0.069(3) 0.074(3) 0.060(2) 0.0085(19) -0.0073(18) -0.0060(19)
C(47) 0.078(3) 0.072(3) 0.0449(18) 0.004(2) -0.0040(17) -0.0052(16)
C(48) 0.067(3) 0.062(2) 0.0508(18) 0.0116(18) -0.0004(16) 0.0001(15)
C(49) 0.0549(19) 0.057(2) 0.0455(16) 0.0039(16) 0.0039(15) 0.0006(14)
C(50) 0.059(2) 0.060(2) 0.0492(17) 0.0014(17) 0.0058(15) 0.0055(16)
C(51) 0.059(2) 0.0544(19) 0.0517(18) 0.0037(15) 0.0004(15) -0.0017(15)
C(52) 0.0539(18) 0.061(2) 0.0448(16) 0.0093(16) -0.0017(14) -0.0035(14)
C(53) 0.0560(19) 0.062(2) 0.0488(17) -0.0000(16) 0.0027(15) -0.0012(15)
C(54) 0.096(3) 0.051(2) 0.067(3) 0.0096(19) 0.015(2) 0.0102(17)
C(55) 0.102(4) 0.064(3) 0.070(3) 0.004(3) 0.021(3) 0.0130(19)
C(56) 0.140(5) 0.086(3) 0.059(3) 0.011(3) 0.012(3) 0.011(3)
C(57) 0.090(5) 0.090(5) 0.089(8) 0.0000 0.0000 0.0000
C(58) 0.188(10) 0.188(10) 0.069(7) 0.0000 0.0000 0.0000
C(60) 0.279(17) 0.097(7) 0.090(7) 0.094(8) 0.0000 0.0000

loop_
_atom_type_symbol
_atom_type_description
_atom_type_scat_dispersion_real
_atom_type_scat_dispersion_imag
_atom_type_scat_source
C C 0.018 0.009
;
International Tables for Crystallography
(1992, Vol. C, Tables 4.2.6.8 and 6.1.1.4)
;
H H 0.000 0.000
;
International Tables for Crystallography
(1992, Vol. C, Table 6.1.1.4)
;
N N 0.031 0.018
;
International Tables for Crystallography
(1992, Vol. C, Tables 4.2.6.8 and 6.1.1.4)
;
Ni Ni -3.003 0.509
;
International Tables for Crystallography
(1992, Vol. C, Tables 4.2.6.8 and 6.1.1.4)
;
O O 0.049 0.032
;
International Tables for Crystallography
(1992, Vol. C, Tables 4.2.6.8 and 6.1.1.4)
;
Cl Cl 0.364 0.702
;
International Tables for Crystallography
(1992, Vol. C, Tables 4.2.6.8 and 6.1.1.4)
;

loop_
_geom_angle_atom_site_label_1
_geom_angle_atom_site_label_2
_geom_angle_atom_site_label_3
_geom_angle
_geom_angle_publ_flag
_geom_angle_site_symmetry_1
_geom_angle_site_symmetry_2
_geom_angle_site_symmetry_3
O(19) Ni(1) N(1) 89.08(8) yes . . .
O(19) Ni(1) N(1) 89.08(8) yes . . 2_655
O(19) Ni(1) N(1) 89.08(8) yes . . 3_665
O(19) Ni(1) N(1) 89.08(8) yes . . 4_565
O(19) Ni(1) N(3) 180.000 yes . . .
N(1) Ni(1) N(1) 89.99(11) yes . . 2_655
N(1) Ni(1) N(1) 178.15(12) yes . . 3_665
N(1) Ni(1) N(1) 89.99(11) yes . . 4_565
N(1) Ni(1) N(3) 90.92(8) yes . . .
N(1) Ni(1) N(1) 89.99(11) yes 2_655 . 3_665
N(1) Ni(1) N(1) 178.15(12) yes 2_655 . 4_565
N(1) Ni(1) N(3) 90.92(8) yes 2_655 . .
N(1) Ni(1) N(1) 89.99(11) yes 3_665 . 4_565
N(1) Ni(1) N(3) 90.92(8) yes 3_665 . .
N(1) Ni(1) N(3) 90.92(8) yes 4_565 . .
O(20) Ni(2) O(21) 180.000 yes . . .
O(20) Ni(2) N(2) 90.61(8) yes . . .
O(20) Ni(2) N(2) 90.61(8) yes . . 2_655
O(20) Ni(2) N(2) 90.61(8) yes . . 3_665
O(20) Ni(2) N(2) 90.61(8) yes . . 4_565
O(21) Ni(2) N(2) 89.39(8) yes . . .
O(21) Ni(2) N(2) 89.39(8) yes . . 2_655
O(21) Ni(2) N(2) 89.39(8) yes . . 3_665
O(21) Ni(2) N(2) 89.39(8) yes . . 4_565
N(2) Ni(2) N(2) 89.99(11) yes . . 2_655
N(2) Ni(2) N(2) 178.78(12) yes . . 3_665
N(2) Ni(2) N(2) 89.99(11) yes . . 4_565
N(2) Ni(2) N(2) 89.99(11) yes 2_655 . 3_665
N(2) Ni(2) N(2) 178.78(12) yes 2_655 . 4_565
N(2) Ni(2) N(2) 89.99(11) yes 3_665 . 4_565
O(9) Cl(1) O(9) 109.0(2) yes . . 3_675
O(9) Cl(1) O(10) 109.16(19) yes . . .
O(9) Cl(1) O(10) 109.3(2) yes . . 3_675
O(9) Cl(1) O(10) 109.3(2) yes 3_675 . .
O(9) Cl(1) O(10) 109.16(19) yes 3_675 . 3_675
O(10) Cl(1) O(10) 110.8(2) yes . . 3_675
O(11) Cl(2) O(12) 103.7(5) yes . . .
O(11) Cl(2) O(12) 103.7(7) yes . . 2_655
O(11) Cl(2) O(12) 103.7(5) yes . . 3_665
O(11) Cl(2) O(12) 103.8(7) yes . . 4_565
O(11) Cl(2) O(13) 115.9(8) yes . . .
O(11) Cl(2) O(13) 116.0(7) yes . . 2_655
O(11) Cl(2) O(13) 116.0(8) yes . . 3_665
O(11) Cl(2) O(13) 115.9(7) yes . . 4_565
O(11) Cl(2) O(14) 108.6(8) yes . . .
O(11) Cl(2) O(14) 108.6(8) yes . . 2_655
O(11) Cl(2) O(14) 108.5(8) yes . . 3_665
O(11) Cl(2) O(14) 108.5(8) yes . . 4_565
O(12) Cl(2) O(13) 109.4(7) yes . . .
O(12) Cl(2) O(14) 109.4(7) yes . . .
O(12) Cl(2) O(13) 109.4(7) yes 2_655 . 2_655
O(12) Cl(2) O(14) 109.4(7) yes 2_655 . 2_655
O(12) Cl(2) O(13) 109.4(7) yes 3_665 . 3_665
O(12) Cl(2) O(14) 109.4(7) yes 3_665 . 3_665
O(12) Cl(2) O(13) 109.4(7) yes 4_565 . 4_565
O(12) Cl(2) O(14) 109.4(7) yes 4_565 . 4_565
O(13) Cl(2) O(14) 109.5(8) yes . . .
O(13) Cl(2) O(14) 109.5(8) yes 2_655 . 2_655
O(13) Cl(2) O(14) 109.5(8) yes 3_665 . 3_665
O(13) Cl(2) O(14) 109.5(8) yes 4_565 . 4_565
O(15A) Cl(3A) O(16A) 110(3) yes . . .
O(15A) Cl(3A) O(17A) 109(3) yes . . .
O(15A) Cl(3A) O(18A) 109(3) yes . . .
O(16A) Cl(3A) O(17A) 109(3) yes . . .
O(16A) Cl(3A) O(18A) 109(3) yes . . .
O(17A) Cl(3A) O(18A) 109(3) yes . . .
O(15B) Cl(3B) O(16B) 110(3) yes . . .
O(15B) Cl(3B) O(17B) 110(3) yes . . .
O(15B) Cl(3B) O(18B) 109(3) yes . . .
O(16B) Cl(3B) O(17B) 109(3) yes . . .
O(16B) Cl(3B) O(18B) 109(2) yes . . .
O(17B) Cl(3B) O(18B) 109(3) yes . . .
O(81) Cl(3B) C(82) 55(2) yes 3_665 . 3_665
C(2) O(1) C(6) 117.1(4) yes . . .
C(7) O(2) C(8) 111.0(5) yes . . .
C(24) O(3) C(29) 118.5(3) yes . . .
C(30) O(4) C(31) 112.9(3) yes . . .
C(26) O(5) C(32) 117.7(3) yes . . .
C(33) O(6) C(34) 112.6(6) yes . . .
C(50) O(7) C(54) 119.8(3) yes . . .
C(55) O(8) C(56) 113.2(4) yes . . .
Cl(2) O(12) O(13) 61.3(6) yes . . 3_665
Cl(2) O(12) O(14) 59.5(6) yes . . 3_665
O(13) O(12) O(14) 111.5(8) yes 3_665 . 3_665
Cl(2) O(13) O(12) 61.4(6) yes . . 3_665
Cl(2) O(13) O(14) 63.9(8) yes . . 3_665
O(12) O(13) O(14) 125.2(11) yes 3_665 . 3_665
Cl(2) O(14) O(12) 59.5(6) yes . . 3_665
Cl(2) O(14) O(13) 63.8(8) yes . . 3_665
O(12) O(14) O(13) 118.6(10) yes 3_665 . 3_665
O(77) O(15B) C(78) 67.7(19) yes 2_655 . 2_655
O(73) O(16A) C(74) 63(4) yes 4_565 . 4_565
O(79) O(16B) C(80) 61(3) yes 4_565 . 4_565
O(75) O(17A) C(76) 68(4) yes 3_665 . 3_665
O(79) O(17B) C(80) 60(3) yes 4_565 . 4_565
O(73) O(18A) C(74) 59(3) yes 4_565 . 4_565
O(16A) O(71) O(17A) 111(3) yes 4_565 . 4_565
O(16A) O(71) O(18A) 129(3) yes 4_565 . 4_565
O(17A) O(71) O(18A) 101(3) yes 4_565 . 4_565
O(16A) O(73) O(18A) 114(3) yes 2_655 . 2_655
O(16A) O(75) O(17A) 162(7) yes 3_665 . 3_665
O(71) O(75) C(72) 70(5) yes 4_565 . 4_565
Cl(3B) O(77) O(15B) 52.5(12) yes 4_565 . 4_565
O(16B) O(79) O(17B) 126(4) yes 2_655 . 2_655
Ni(1) N(1) C(1) 122.0(3) yes . . .
Ni(1) N(1) C(5) 120.8(3) yes . . .
C(1) N(1) C(5) 117.1(3) yes . . .
Ni(2) N(2) C(49) 121.4(3) yes . . .
Ni(2) N(2) C(53) 120.6(3) yes . . .
C(49) N(2) C(53) 117.8(3) yes . . .
Ni(1) N(3) C(57) 180.000 yes . . .
N(1) C(1) C(2) 122.7(4) yes . . .
O(1) C(2) C(1) 115.1(4) yes . . .
O(1) C(2) C(3) 125.9(4) yes . . .
C(1) C(2) C(3) 119.0(4) yes . . .
C(2) C(3) C(4) 118.6(4) yes . . .
C(3) C(4) C(5) 119.0(4) yes . . .
C(3) C(4) C(9) 121.6(4) yes . . .
C(5) C(4) C(9) 119.3(4) yes . . .
N(1) C(5) C(4) 123.7(4) yes . . .
O(1) C(6) C(7) 106.4(4) yes . . .
O(2) C(7) C(6) 109.1(5) yes . . .
C(4) C(9) C(10) 118.5(4) yes . . .
C(4) C(9) C(22) 120.0(4) yes . . .
C(10) C(9) C(22) 121.2(4) yes . . .
C(9) C(10) C(11) 122.4(4) yes . . .
C(9) C(10) C(15) 118.8(4) yes . . .
C(11) C(10) C(15) 118.8(4) yes . . .
C(10) C(11) C(12) 121.8(5) yes . . .
C(11) C(12) C(13) 118.8(5) yes . . .
C(12) C(13) C(14) 121.4(5) yes . . .
C(13) C(14) C(15) 122.6(5) yes . . .
C(10) C(15) C(14) 116.5(4) yes . . .
C(10) C(15) C(16) 120.5(4) yes . . .
C(14) C(15) C(16) 123.0(4) yes . . .
C(15) C(16) C(17) 120.6(4) yes . . .
C(15) C(16) C(23) 119.5(4) yes . . .
C(17) C(16) C(23) 119.9(4) yes . . .
C(16) C(17) C(18) 122.1(4) yes . . .
C(16) C(17) C(22) 119.6(4) yes . . .
C(18) C(17) C(22) 118.3(4) yes . . .
C(17) C(18) C(19) 122.0(4) yes . . .
C(18) C(19) C(20) 119.7(5) yes . . .
C(19) C(20) C(21) 120.4(5) yes . . .
C(20) C(21) C(22) 121.7(4) yes . . .
C(9) C(22) C(17) 119.3(4) yes . . .
C(9) C(22) C(21) 122.8(4) yes . . .
C(17) C(22) C(21) 117.9(4) yes . . .
C(16) C(23) C(24) 120.5(4) yes . . .
C(16) C(23) C(28) 121.4(4) yes . . .
C(24) C(23) C(28) 118.0(4) yes . . .
O(3) C(24) C(23) 115.2(4) yes . . .
O(3) C(24) C(25) 124.1(4) yes . . .
C(23) C(24) C(25) 120.6(4) yes . . .
C(24) C(25) C(26) 119.7(4) yes . . .
O(5) C(26) C(25) 123.4(4) yes . . .
O(5) C(26) C(27) 116.0(4) yes . . .
C(25) C(26) C(27) 120.6(4) yes . . .
C(26) C(27) C(28) 117.8(4) yes . . .
C(26) C(27) C(35) 122.4(4) yes . . .
C(28) C(27) C(35) 119.8(4) yes . . .
C(23) C(28) C(27) 123.3(4) yes . . .
O(3) C(29) C(30) 108.9(3) yes . . .
O(4) C(30) C(29) 114.9(4) yes . . .
O(5) C(32) C(33) 106.6(4) yes . . .
O(6) C(33) C(32) 111.2(5) yes . . .
C(27) C(35) C(36) 119.2(4) yes . . .
C(27) C(35) C(48) 120.0(4) yes . . .
C(36) C(35) C(48) 120.8(4) yes . . .
C(35) C(36) C(37) 122.5(4) yes . . .
C(35) C(36) C(41) 119.2(4) yes . . .
C(37) C(36) C(41) 118.3(4) yes . . .
C(36) C(37) C(38) 121.4(4) yes . . .
C(37) C(38) C(39) 120.5(4) yes . . .
C(38) C(39) C(40) 120.6(4) yes . . .
C(39) C(40) C(41) 121.4(4) yes . . .
C(36) C(41) C(40) 117.8(4) yes . . .
C(36) C(41) C(42) 119.8(4) yes . . .
C(40) C(41) C(42) 122.3(4) yes . . .
C(41) C(42) C(43) 120.0(4) yes . . .
C(41) C(42) C(52) 119.3(3) yes . . .
C(43) C(42) C(52) 120.4(3) yes . . .
C(42) C(43) C(44) 122.9(4) yes . . .
C(42) C(43) C(48) 119.3(4) yes . . .
C(44) C(43) C(48) 117.8(4) yes . . .
C(43) C(44) C(45) 122.9(4) yes . . .
C(44) C(45) C(46) 120.1(4) yes . . .
C(45) C(46) C(47) 119.8(4) yes . . .
C(46) C(47) C(48) 121.7(4) yes . . .
C(35) C(48) C(43) 120.5(4) yes . . .
C(35) C(48) C(47) 122.0(4) yes . . .
C(43) C(48) C(47) 117.4(4) yes . . .
N(2) C(49) C(50) 123.0(3) yes . . .
O(7) C(50) C(49) 114.6(3) yes . . .
O(7) C(50) C(51) 125.8(4) yes . . .
C(49) C(50) C(51) 119.7(4) yes . . .
C(50) C(51) C(52) 117.4(4) yes . . .
C(42) C(52) C(51) 124.3(4) yes . . .
C(42) C(52) C(53) 117.0(3) yes . . .
C(51) C(52) C(53) 118.7(3) yes . . .
N(2) C(53) C(52) 123.5(3) yes . . .
O(7) C(54) C(55) 107.0(3) yes . . .
O(8) C(55) C(54) 108.3(4) yes . . .
N(3) C(57) C(58) 180.000 yes . . .
O(22B) C(60) O(22B) 84.1(9) yes . . 3_675
O(16A) C(74) O(17A) 114(5) yes 2_655 . 2_655
O(16A) C(74) O(18A) 124(5) yes 2_655 . 2_655
O(17A) C(74) O(18A) 88(3) yes 2_655 . 2_655
Cl(3A) C(76) O(17A) 61(3) yes 3_665 . 3_665
Cl(3A) C(76) O(18A) 58(3) yes 3_665 . 3_665
O(17A) C(76) O(18A) 107(4) yes 3_665 . 3_665
O(15B) C(78) O(16B) 168(3) yes 4_565 . 4_565
O(81) C(78) C(82) 65(3) yes 2_655 . 2_655
O(16B) C(80) O(17B) 106(4) yes 2_655 . 2_655
O(16B) C(80) O(18B) 111(5) yes 2_655 . 2_655
O(17B) C(80) O(18B) 140(5) yes 2_655 . 2_655
Cl(3B) C(82) O(16B) 66(3) yes 3_665 . 3_665
Cl(3B) C(82) O(17B) 51.5(19) yes 3_665 . 3_665
O(16B) C(82) O(17B) 117(4) yes 3_665 . 3_665
N(1) C(1) H(1) 118.664 no . . .
C(2) C(1) H(1) 118.678 no . . .
C(2) C(3) H(3) 120.726 no . . .
C(4) C(3) H(3) 120.718 no . . .
N(1) C(5) H(5) 118.145 no . . .
C(4) C(5) H(5) 118.162 no . . .
O(1) C(6) H(6A) 110.454 no . . .
O(1) C(6) H(6B) 110.458 no . . .
C(7) C(6) H(6A) 110.458 no . . .
C(7) C(6) H(6B) 110.445 no . . .
H(6A) C(6) H(6B) 108.646 no . . .
O(2) C(7) H(7A) 109.856 no . . .
O(2) C(7) H(7B) 109.856 no . . .
C(6) C(7) H(7A) 109.859 no . . .
C(6) C(7) H(7B) 109.832 no . . .
H(7A) C(7) H(7B) 108.279 no . . .
O(2) C(8) H(8A) 109.463 no . . .
O(2) C(8) H(8B) 109.461 no . . .
O(2) C(8) H(8C) 109.458 no . . .
H(8A) C(8) H(8B) 109.472 no . . .
H(8A) C(8) H(8C) 109.477 no . . .
H(8B) C(8) H(8C) 109.497 no . . .
C(10) C(11) H(11) 119.110 no . . .
C(12) C(11) H(11) 119.120 no . . .
C(11) C(12) H(12) 120.593 no . . .
C(13) C(12) H(12) 120.592 no . . .
C(12) C(13) H(13) 119.285 no . . .
C(14) C(13) H(13) 119.276 no . . .
C(13) C(14) H(14) 118.704 no . . .
C(15) C(14) H(14) 118.687 no . . .
C(17) C(18) H(18) 119.026 no . . .
C(19) C(18) H(18) 119.023 no . . .
C(18) C(19) H(19) 120.147 no . . .
C(20) C(19) H(19) 120.140 no . . .
C(19) C(20) H(20) 119.767 no . . .
C(21) C(20) H(20) 119.799 no . . .
C(20) C(21) H(21) 119.125 no . . .
C(22) C(21) H(21) 119.166 no . . .
C(24) C(25) H(25) 120.162 no . . .
C(26) C(25) H(25) 120.163 no . . .
C(23) C(28) H(28) 118.355 no . . .
C(27) C(28) H(28) 118.351 no . . .
O(3) C(29) H(29A) 109.891 no . . .
O(3) C(29) H(29B) 109.902 no . . .
C(30) C(29) H(29A) 109.906 no . . .
C(30) C(29) H(29B) 109.896 no . . .
H(29A) C(29) H(29B) 108.302 no . . .
O(4) C(30) H(30A) 108.530 no . . .
O(4) C(30) H(30B) 108.550 no . . .
C(29) C(30) H(30A) 108.543 no . . .
C(29) C(30) H(30B) 108.549 no . . .
H(30A) C(30) H(30B) 107.531 no . . .
O(4) C(31) H(31A) 109.486 no . . .
O(4) C(31) H(31B) 109.470 no . . .
O(4) C(31) H(31C) 109.471 no . . .
H(31A) C(31) H(31B) 109.472 no . . .
H(31A) C(31) H(31C) 109.465 no . . .
H(31B) C(31) H(31C) 109.464 no . . .
O(5) C(32) H(32A) 110.408 no . . .
O(5) C(32) H(32B) 110.416 no . . .
C(33) C(32) H(32A) 110.410 no . . .
C(33) C(32) H(32B) 110.416 no . . .
H(32A) C(32) H(32B) 108.635 no . . .
O(6) C(33) H(33A) 109.401 no . . .
O(6) C(33) H(33B) 109.401 no . . .
C(32) C(33) H(33A) 109.392 no . . .
C(32) C(33) H(33B) 109.384 no . . .
H(33A) C(33) H(33B) 108.013 no . . .
O(6) C(34) H(34A) 109.469 no . . .
O(6) C(34) H(34B) 109.467 no . . .
O(6) C(34) H(34C) 109.467 no . . .
H(34A) C(34) H(34B) 109.469 no . . .
H(34A) C(34) H(34C) 109.475 no . . .
H(34B) C(34) H(34C) 109.481 no . . .
C(36) C(37) H(37) 119.334 no . . .
C(38) C(37) H(37) 119.312 no . . .
C(37) C(38) H(38) 119.773 no . . .
C(39) C(38) H(38) 119.750 no . . .
C(38) C(39) H(39) 119.724 no . . .
C(40) C(39) H(39) 119.707 no . . .
C(39) C(40) H(40) 119.310 no . . .
C(41) C(40) H(40) 119.297 no . . .
C(43) C(44) H(44) 118.566 no . . .
C(45) C(44) H(44) 118.556 no . . .
C(44) C(45) H(45) 119.972 no . . .
C(46) C(45) H(45) 119.976 no . . .
C(45) C(46) H(46) 120.090 no . . .
C(47) C(46) H(46) 120.085 no . . .
C(46) C(47) H(47) 119.153 no . . .
C(48) C(47) H(47) 119.154 no . . .
N(2) C(49) H(49) 118.527 no . . .
C(50) C(49) H(49) 118.515 no . . .
C(50) C(51) H(51) 121.306 no . . .
C(52) C(51) H(51) 121.279 no . . .
N(2) C(53) H(53) 118.260 no . . .
C(52) C(53) H(53) 118.274 no . . .
O(7) C(54) H(54A) 110.315 no . . .
O(7) C(54) H(54B) 110.326 no . . .
C(55) C(54) H(54A) 110.324 no . . .
C(55) C(54) H(54B) 110.330 no . . .
H(54A) C(54) H(54B) 108.568 no . . .
O(8) C(55) H(55A) 110.037 no . . .
O(8) C(55) H(55B) 110.032 no . . .
C(54) C(55) H(55A) 110.022 no . . .
C(54) C(55) H(55B) 110.022 no . . .
H(55A) C(55) H(55B) 108.386 no . . .
O(8) C(56) H(56A) 109.473 no . . .
O(8) C(56) H(56B) 109.467 no . . .
O(8) C(56) H(56C) 109.465 no . . .
H(56A) C(56) H(56B) 109.473 no . . .
H(56A) C(56) H(56C) 109.470 no . . .
H(56B) C(56) H(56C) 109.480 no . . .

loop_
_geom_bond_atom_site_label_1
_geom_bond_atom_site_label_2
_geom_bond_distance
_geom_bond_publ_flag
_geom_bond_site_symmetry_1
_geom_bond_site_symmetry_2
Ni(1) O(19) 2.153(5) yes . .
Ni(1) N(1) 2.099(3) yes . .
Ni(1) N(1) 2.099(3) yes . 2_655
Ni(1) N(1) 2.099(3) yes . 3_665
Ni(1) N(1) 2.099(3) yes . 4_565
Ni(1) N(3) 2.059(5) yes . .
Ni(2) O(20) 2.250(5) yes . .
Ni(2) O(21) 2.164(5) yes . .
Ni(2) N(2) 2.115(3) yes . .
Ni(2) N(2) 2.115(3) yes . 2_655
Ni(2) N(2) 2.115(3) yes . 3_665
Ni(2) N(2) 2.115(3) yes . 4_565
Cl(1) O(9) 1.453(4) yes . .
Cl(1) O(9) 1.453(4) yes . 3_675
Cl(1) O(10) 1.427(4) yes . .
Cl(1) O(10) 1.427(4) yes . 3_675
Cl(2) O(11) 1.388(3) yes . .
Cl(2) O(12) 1.440(3) yes . .
Cl(2) O(13) 1.439(12) yes . .
Cl(2) O(14) 1.440(12) yes . .
Cl(3A) O(15A) 1.44(4) yes . .
Cl(3A) O(16A) 1.44(4) yes . .
Cl(3A) O(17A) 1.44(4) yes . .
Cl(3A) O(18A) 1.44(4) yes . .
Cl(3B) O(15B) 1.44(3) yes . .
Cl(3B) O(16B) 1.44(3) yes . .
Cl(3B) O(17B) 1.44(4) yes . .
Cl(3B) O(18B) 1.44(4) yes . .
O(1) C(2) 1.350(5) yes . .
O(1) C(6) 1.462(5) yes . .
O(2) C(7) 1.416(8) yes . .
O(2) C(8) 1.413(9) yes . .
O(3) C(24) 1.367(5) yes . .
O(3) C(29) 1.438(5) yes . .
O(4) C(30) 1.436(5) yes . .
O(4) C(31) 1.452(6) yes . .
O(5) C(26) 1.349(5) yes . .
O(5) C(32) 1.441(6) yes . .
O(6) C(33) 1.435(7) yes . .
O(6) C(34) 1.434(9) yes . .
O(7) C(50) 1.358(5) yes . .
O(7) C(54) 1.446(5) yes . .
O(8) C(55) 1.409(6) yes . .
O(8) C(56) 1.424(6) yes . .
O(12) O(13) 1.380(16) yes . 3_665
O(12) O(14) 1.464(16) yes . 3_665
O(13) O(14) 1.268(18) yes . 3_665
O(22A) C(60) 1.388(15) yes . .
O(22B) C(60) 1.416(14) yes . .
O(71) C(72) 1.43(4) yes . .
O(73) C(74) 1.44(6) yes . .
O(75) C(76) 1.44(8) yes . .
O(77) C(78) 1.441(16) yes . .
O(79) C(80) 1.44(6) yes . .
O(81) C(82) 1.44(6) yes . .
N(1) C(1) 1.351(5) yes . .
N(1) C(5) 1.347(5) yes . .
N(2) C(49) 1.341(5) yes . .
N(2) C(53) 1.338(5) yes . .
N(3) C(57) 1.130(11) yes . .
C(1) C(2) 1.391(6) yes . .
C(2) C(3) 1.385(6) yes . .
C(3) C(4) 1.388(6) yes . .
C(4) C(5) 1.370(6) yes . .
C(4) C(9) 1.497(5) yes . .
C(6) C(7) 1.479(8) yes . .
C(9) C(10) 1.407(6) yes . .
C(9) C(22) 1.407(6) yes . .
C(10) C(11) 1.424(6) yes . .
C(10) C(15) 1.451(6) yes . .
C(11) C(12) 1.356(8) yes . .
C(12) C(13) 1.428(8) yes . .
C(13) C(14) 1.326(8) yes . .
C(14) C(15) 1.425(6) yes . .
C(15) C(16) 1.384(6) yes . .
C(16) C(17) 1.419(6) yes . .
C(16) C(23) 1.496(6) yes . .
C(17) C(18) 1.425(6) yes . .
C(17) C(22) 1.441(6) yes . .
C(18) C(19) 1.365(7) yes . .
C(19) C(20) 1.415(7) yes . .
C(20) C(21) 1.365(7) yes . .
C(21) C(22) 1.428(6) yes . .
C(23) C(24) 1.400(6) yes . .
C(23) C(28) 1.383(6) yes . .
C(24) C(25) 1.389(6) yes . .
C(25) C(26) 1.401(6) yes . .
C(26) C(27) 1.401(6) yes . .
C(27) C(28) 1.382(6) yes . .
C(27) C(35) 1.514(5) yes . .
C(29) C(30) 1.507(5) yes . .
C(32) C(33) 1.500(7) yes . .
C(35) C(36) 1.406(5) yes . .
C(35) C(48) 1.381(6) yes . .
C(36) C(37) 1.420(6) yes . .
C(36) C(41) 1.456(6) yes . .
C(37) C(38) 1.357(6) yes . .
C(38) C(39) 1.416(6) yes . .
C(39) C(40) 1.358(6) yes . .
C(40) C(41) 1.424(6) yes . .
C(41) C(42) 1.403(5) yes . .
C(42) C(43) 1.412(5) yes . .
C(42) C(52) 1.491(5) yes . .
C(43) C(44) 1.425(6) yes . .
C(43) C(48) 1.448(5) yes . .
C(44) C(45) 1.346(6) yes . .
C(45) C(46) 1.425(6) yes . .
C(46) C(47) 1.366(6) yes . .
C(47) C(48) 1.446(6) yes . .
C(49) C(50) 1.376(5) yes . .
C(50) C(51) 1.404(5) yes . .
C(51) C(52) 1.400(5) yes . .
C(52) C(53) 1.391(5) yes . .
C(54) C(55) 1.508(6) yes . .
C(57) C(58) 1.468(13) yes . .
C(1) H(1) 0.950 no . .
C(3) H(3) 0.950 no . .
C(5) H(5) 0.950 no . .
C(6) H(6A) 0.990 no . .
C(6) H(6B) 0.990 no . .
C(7) H(7A) 0.990 no . .
C(7) H(7B) 0.990 no . .
C(8) H(8A) 0.980 no . .
C(8) H(8B) 0.980 no . .
C(8) H(8C) 0.980 no . .
C(11) H(11) 0.950 no . .
C(12) H(12) 0.950 no . .
C(13) H(13) 0.950 no . .
C(14) H(14) 0.950 no . .
C(18) H(18) 0.950 no . .
C(19) H(19) 0.950 no . .
C(20) H(20) 0.950 no . .
C(21) H(21) 0.950 no . .
C(25) H(25) 0.950 no . .
C(28) H(28) 0.950 no . .
C(29) H(29A) 0.990 no . .
C(29) H(29B) 0.990 no . .
C(30) H(30A) 0.990 no . .
C(30) H(30B) 0.990 no . .
C(31) H(31A) 0.980 no . .
C(31) H(31B) 0.980 no . .
C(31) H(31C) 0.980 no . .
C(32) H(32A) 0.990 no . .
C(32) H(32B) 0.990 no . .
C(33) H(33A) 0.990 no . .
C(33) H(33B) 0.990 no . .
C(34) H(34A) 0.980 no . .
C(34) H(34B) 0.980 no . .
C(34) H(34C) 0.980 no . .
C(37) H(37) 0.950 no . .
C(38) H(38) 0.950 no . .
C(39) H(39) 0.950 no . .
C(40) H(40) 0.950 no . .
C(44) H(44) 0.950 no . .
C(45) H(45) 0.950 no . .
C(46) H(46) 0.950 no . .
C(47) H(47) 0.950 no . .
C(49) H(49) 0.950 no . .
C(51) H(51) 0.950 no . .
C(53) H(53) 0.950 no . .
C(54) H(54A) 0.990 no . .
C(54) H(54B) 0.990 no . .
C(55) H(55A) 0.990 no . .
C(55) H(55B) 0.990 no . .
C(56) H(56A) 0.980 no . .
C(56) H(56B) 0.980 no . .
C(56) H(56C) 0.980 no . .

loop_
_geom_contact_atom_site_label_1
_geom_contact_atom_site_label_2
_geom_contact_distance
_geom_contact_publ_flag
_geom_contact_site_symmetry_1
_geom_contact_site_symmetry_2
Ni(1) C(1) 3.038(4) no . 2_655
Ni(1) C(1) 3.038(4) no . 3_665
Ni(1) C(1) 3.038(4) no . 4_565
Ni(1) C(5) 3.019(4) no . 2_655
Ni(1) C(5) 3.019(4) no . 3_665
Ni(1) C(5) 3.019(4) no . 4_565
Ni(2) C(49) 3.038(4) no . 2_655
Ni(2) C(49) 3.038(4) no . 3_665
Ni(2) C(49) 3.038(4) no . 4_565
Ni(2) C(53) 3.024(4) no . 2_655
Ni(2) C(53) 3.024(4) no . 3_665
Ni(2) C(53) 3.024(4) no . 4_565
O(1) O(2) 2.844(5) no . .
O(1) N(1) 3.581(4) no . .
O(3) O(4) 3.101(4) no . .
O(3) C(15) 3.568(5) no . .
O(3) C(16) 2.743(5) no . .
O(3) C(17) 3.207(5) no . .
O(3) C(18) 3.328(6) no . .
O(3) C(31) 2.991(5) no . .
O(5) O(6) 2.980(5) no . .
O(5) C(28) 3.589(5) no . .
O(5) C(34) 3.040(8) no . .
O(5) C(35) 2.805(5) no . .
O(5) C(36) 3.264(5) no . .
O(5) C(37) 3.327(5) no . .
O(7) O(8) 2.895(4) no . .
O(7) N(2) 3.563(4) no . .
O(19) C(5) 3.095(5) no . .
O(19) C(5) 3.095(5) no . 2_655
O(19) C(5) 3.095(5) no . 3_665
O(19) C(5) 3.095(5) no . 4_565
O(20) C(53) 3.213(4) no . .
O(20) C(53) 3.213(4) no . 2_655
O(20) C(53) 3.213(4) no . 3_665
O(20) C(53) 3.213(4) no . 4_565
O(21) C(49) 3.121(4) no . .
O(21) C(49) 3.121(4) no . 2_655
O(21) C(49) 3.121(4) no . 3_665
O(21) C(49) 3.121(4) no . 4_565
N(1) C(1) 3.238(5) no . 4_565
N(1) C(3) 2.793(5) no . .
N(1) C(5) 3.245(5) no . 2_655
N(2) C(49) 3.296(5) no . 2_655
N(2) C(51) 2.802(5) no . .
N(2) C(53) 3.253(5) no . 4_565
N(3) C(1) 3.184(4) no . .
N(3) C(1) 3.184(4) no . 2_655
N(3) C(1) 3.184(4) no . 3_665
N(3) C(1) 3.184(4) no . 4_565
C(1) C(4) 2.723(5) no . .
C(1) C(5) 3.426(6) no . 2_655
C(2) C(5) 2.715(6) no . .
C(3) C(6) 2.834(6) no . .
C(3) C(10) 3.226(6) no . .
C(3) C(11) 3.226(6) no . .
C(3) C(22) 3.554(6) no . .
C(4) C(11) 2.889(6) no . .
C(4) C(21) 2.934(6) no . .
C(5) C(10) 3.433(6) no . .
C(5) C(21) 3.280(6) no . .
C(5) C(22) 3.178(6) no . .
C(9) C(16) 2.831(5) no . .
C(10) C(13) 2.794(7) no . .
C(10) C(17) 2.842(6) no . .
C(11) C(14) 2.774(7) no . .
C(12) C(15) 2.839(7) no . .
C(14) C(23) 2.898(7) no . .
C(14) C(28) 3.301(7) no . .
C(15) C(22) 2.835(6) no . .
C(15) C(24) 3.447(6) no . .
C(15) C(28) 3.231(6) no . .
C(17) C(20) 2.821(7) no . .
C(17) C(24) 3.294(6) no . .
C(17) C(28) 3.497(5) no . .
C(18) C(21) 2.784(7) no . .
C(18) C(23) 2.925(6) no . .
C(18) C(24) 3.373(6) no . .
C(19) C(22) 2.832(6) no . .
C(23) C(26) 2.796(6) no . .
C(24) C(27) 2.801(6) no . .
C(25) C(28) 2.758(6) no . .
C(25) C(29) 2.834(6) no . .
C(25) C(32) 2.792(6) no . .
C(26) C(36) 3.304(6) no . .
C(26) C(37) 3.343(6) no . .
C(26) C(48) 3.512(6) no . .
C(27) C(37) 2.911(6) no . .
C(27) C(47) 2.911(6) no . .
C(28) C(36) 3.452(5) no . .
C(28) C(47) 3.368(6) no . .
C(28) C(48) 3.242(6) no . .
C(29) C(31) 3.055(6) no . .
C(32) C(34) 3.157(8) no . .
C(34) C(37) 3.450(8) no . .
C(34) C(38) 3.541(8) no . .
C(35) C(42) 2.842(5) no . .
C(36) C(39) 2.814(6) no . .
C(36) C(43) 2.838(6) no . .
C(37) C(40) 2.795(6) no . .
C(38) C(41) 2.820(6) no . .
C(38) C(45) 3.571(6) no . 2_655
C(40) C(52) 2.907(5) no . .
C(40) C(53) 3.155(6) no . .
C(41) C(48) 2.824(5) no . .
C(41) C(53) 3.085(5) no . .
C(43) C(46) 2.834(6) no . .
C(43) C(51) 3.270(5) no . .
C(43) C(53) 3.500(5) no . .
C(44) C(47) 2.781(6) no . .
C(44) C(51) 3.251(6) no . .
C(44) C(52) 2.947(5) no . .
C(45) C(48) 2.836(6) no . .
C(49) C(52) 2.731(5) no . .
C(49) C(53) 3.501(5) no . 4_565
C(50) C(53) 2.714(5) no . .
C(51) C(54) 2.909(6) no . .
O(1) O(6) 3.493(6) no . 5_545
O(1) C(33) 3.236(6) no . 5_545
O(1) C(34) 3.425(8) no . 5_545
O(2) C(33) 3.461(7) no . 5_545
O(2) C(38) 3.383(6) no . 6_455
O(2) C(45) 3.599(6) no . 7_465
O(4) O(21) 3.148(4) no . 6_455
O(4) C(30) 3.445(5) no . 2_665
O(4) C(49) 3.464(4) no . 6_455
O(4) C(49) 3.371(5) no . 7_465
O(5) C(8) 3.456(9) no . 5_554
O(6) O(1) 3.493(6) no . 5_554
O(6) N(3) 3.300(5) no . 6_454
O(6) C(1) 3.231(6) no . 5_554
O(6) C(57) 2.988(5) no . 6_454
O(6) C(58) 3.193(6) no . 6_454
O(7) C(31) 3.575(6) no . 7_564
O(9) O(22A) 3.083(12) no . .
O(9) C(6) 3.407(6) no . 4_565
O(9) C(19) 3.487(6) no . .
O(9) C(20) 3.565(6) no . .
O(9) C(54) 3.261(5) no . 8_665
O(9) C(55) 3.429(6) no . 8_665
O(10) C(6) 3.549(6) no . 2_665
O(10) C(7) 3.320(7) no . 2_665
O(10) C(54) 3.246(5) no . 8_665
O(11) C(29) 3.288(13) no . 5_545
O(11) C(29) 3.288(12) no . 6_455
O(11) C(29) 3.288(13) no . 7_565
O(11) C(29) 3.288(12) no . 8_655
O(11) C(30) 3.514(10) no . 5_545
O(11) C(30) 3.514(11) no . 6_455
O(11) C(30) 3.515(10) no . 7_565
O(11) C(30) 3.515(11) no . 8_655
O(12) C(29) 3.557(10) no . 6_455
O(12) C(29) 3.454(10) no . 7_565
O(12) C(32) 3.234(9) no . 6_455
O(12) C(58) 3.538(11) no . .
O(13) C(25) 3.383(13) no . 5_545
O(13) C(29) 3.467(14) no . 5_545
O(13) C(32) 2.987(13) no . 5_545
O(13) C(58) 3.232(16) no . .
O(14) C(25) 3.435(12) no . 8_655
O(14) C(29) 3.272(14) no . 8_655
O(14) C(32) 3.577(14) no . 7_565
O(14) C(32) 3.388(14) no . 8_655
O(14) C(58) 3.418(17) no . .
O(20) C(72) 2.55(3) no . .
O(20) C(72) 2.55(3) no . 2_655
O(20) C(72) 2.55(3) no . 3_665
O(20) C(72) 2.55(3) no . 4_565
O(20) C(76) 3.36(5) no . .
O(20) C(76) 3.36(5) no . 2_655
O(20) C(76) 3.36(5) no . 3_665
O(20) C(76) 3.36(5) no . 4_565
O(21) O(4) 3.148(4) no . 5_544
O(21) O(4) 3.148(4) no . 6_454
O(21) O(4) 3.148(4) no . 7_564
O(21) O(4) 3.148(4) no . 8_654
O(22A) O(9) 3.083(12) no . .
O(22A) O(9) 3.083(12) no . 3_675
O(22B) C(46) 3.244(13) no . 3_675
O(22B) C(47) 3.379(13) no . 3_675
N(3) O(6) 3.300(5) no . 5_545
N(3) O(6) 3.300(5) no . 6_455
N(3) O(6) 3.300(5) no . 7_565
N(3) O(6) 3.300(5) no . 8_655
C(1) O(6) 3.231(6) no . 5_545
C(1) C(34) 3.558(8) no . 5_545
C(5) O(15B) 3.43(3) no . 4_565
C(5) O(77) 3.366(10) no . 2_655
C(6) O(9) 3.407(6) no . 2_655
C(6) O(10) 3.549(6) no . 4_465
C(7) O(10) 3.320(7) no . 4_465
C(8) O(5) 3.456(9) no . 5_545
C(8) C(45) 3.524(8) no . 7_465
C(8) C(47) 3.280(8) no . 5_545
C(19) O(9) 3.487(6) no . .
C(20) O(9) 3.565(6) no . .
C(25) O(13) 3.383(13) no . 5_554
C(25) O(14) 3.435(12) no . 8_564
C(29) O(11) 3.288(12) no . 6_454
C(29) O(12) 3.557(10) no . 6_454
C(29) O(12) 3.454(10) no . 7_464
C(29) O(13) 3.467(14) no . 5_554
C(29) O(14) 3.272(14) no . 8_564
C(30) O(4) 3.445(5) no . 4_465
C(30) O(11) 3.514(11) no . 6_454
C(31) O(7) 3.575(6) no . 7_465
C(31) C(50) 3.564(7) no . 6_455
C(32) O(12) 3.234(9) no . 6_454
C(32) O(13) 2.987(13) no . 5_554
C(32) O(14) 3.577(14) no . 7_464
C(32) O(14) 3.388(14) no . 8_564
C(33) O(1) 3.236(6) no . 5_554
C(33) O(2) 3.461(7) no . 5_554
C(33) C(57) 3.586(7) no . 6_454
C(33) C(58) 3.425(7) no . 6_454
C(34) O(1) 3.425(8) no . 5_554
C(34) C(1) 3.558(8) no . 5_554
C(38) O(2) 3.383(6) no . 6_454
C(45) O(2) 3.599(6) no . 7_564
C(45) C(8) 3.524(8) no . 7_564
C(46) O(22B) 3.244(13) no . 3_675
C(47) O(22B) 3.379(13) no . 3_675
C(47) C(8) 3.280(8) no . 5_554
C(49) O(4) 3.464(4) no . 6_454
C(49) O(4) 3.371(5) no . 7_564
C(50) C(31) 3.564(7) no . 6_454
C(53) C(72) 3.19(3) no . .
C(53) C(72) 3.56(3) no . 2_655
C(53) C(76) 3.53(5) no . 2_655
C(53) C(76) 3.57(5) no . 3_665
C(54) O(9) 3.261(5) no . 8_664
C(54) O(10) 3.246(5) no . 8_664
C(55) O(9) 3.429(6) no . 8_664
C(57) O(6) 2.988(5) no . 5_545
C(57) O(6) 2.988(5) no . 6_455
C(57) O(6) 2.988(5) no . 7_565
C(57) O(6) 2.988(5) no . 8_655
C(57) C(33) 3.586(7) no . 5_545
C(57) C(33) 3.586(7) no . 6_455
C(57) C(33) 3.586(7) no . 7_565
C(57) C(33) 3.586(7) no . 8_655
C(58) Cl(2) 3.592(10) no . .
C(58) O(6) 3.193(6) no . 5_545
C(58) O(6) 3.193(6) no . 6_455
C(58) O(6) 3.193(6) no . 7_565
C(58) O(6) 3.193(6) no . 8_655
C(58) O(12) 3.538(11) no . .
C(58) O(12) 3.538(11) no . 2_655
C(58) O(12) 3.538(11) no . 3_665
C(58) O(12) 3.538(11) no . 4_565
C(58) O(13) 3.232(16) no . .
C(58) O(13) 3.232(16) no . 2_655
C(58) O(13) 3.232(16) no . 3_665
C(58) O(13) 3.232(16) no . 4_565
C(58) O(14) 3.418(17) no . .
C(58) O(14) 3.418(17) no . 2_655
C(58) O(14) 3.418(17) no . 3_665
C(58) O(14) 3.418(17) no . 4_565
C(58) C(33) 3.425(7) no . 5_545
C(58) C(33) 3.425(7) no . 6_455
C(58) C(33) 3.425(7) no . 7_565
C(58) C(33) 3.425(7) no . 8_655
Ni(1) H(1) 3.0690 no . .
Ni(1) H(1) 3.0690 no . 2_655
Ni(1) H(1) 3.0690 no . 3_665
Ni(1) H(1) 3.0690 no . 4_565
Ni(1) H(5) 3.0303 no . .
Ni(1) H(5) 3.0303 no . 2_655
Ni(1) H(5) 3.0303 no . 3_665
Ni(1) H(5) 3.0303 no . 4_565
Ni(2) H(49) 3.0567 no . .
Ni(2) H(49) 3.0567 no . 2_655
Ni(2) H(49) 3.0567 no . 3_665
Ni(2) H(49) 3.0567 no . 4_565
Ni(2) H(53) 3.0296 no . .
Ni(2) H(53) 3.0296 no . 2_655
Ni(2) H(53) 3.0296 no . 3_665
Ni(2) H(53) 3.0296 no . 4_565
O(1) H(1) 2.4512 no . .
O(1) H(3) 2.6765 no . .
O(1) H(7A) 3.2180 no . .
O(1) H(7B) 2.4692 no . .
O(1) H(20) 3.2248 no . 2_655
O(1) H(21) 3.5368 no . 2_655
O(2) H(6A) 3.2139 no . .
O(2) H(6B) 2.5016 no . .
O(3) H(18) 3.0211 no . .
O(3) H(25) 2.6514 no . .
O(3) H(30A) 3.2142 no . .
O(3) H(30B) 2.4585 no . .
O(3) H(31A) 2.5938 no . .
O(3) H(31B) 2.8913 no . .
O(4) H(29A) 3.2900 no . .
O(4) H(29B) 2.5879 no . .
O(5) H(25) 2.6384 no . .
O(5) H(33A) 3.1969 no . .
O(5) H(33B) 2.4245 no . .
O(5) H(34A) 2.3261 no . .
O(5) H(34B) 3.5711 no . .
O(5) H(37) 3.0158 no . .
O(6) H(32A) 3.2538 no . .
O(6) H(32B) 2.5232 no . .
O(7) H(39) 3.0912 no . 4_565
O(7) H(40) 3.5234 no . 4_565
O(7) H(49) 2.4270 no . .
O(7) H(51) 2.7071 no . .
O(7) H(55A) 3.2257 no . .
O(7) H(55B) 2.4729 no . .
O(8) H(54A) 3.2121 no . .
O(8) H(54B) 2.4823 no . .
O(19) H(5) 2.6658 no . .
O(19) H(5) 2.6658 no . 2_655
O(19) H(5) 2.6658 no . 3_665
O(19) H(5) 2.6658 no . 4_565
O(20) H(53) 2.7162 no . .
O(20) H(53) 2.7162 no . 2_655
O(20) H(53) 2.7162 no . 3_665
O(20) H(53) 2.7162 no . 4_565
O(21) H(49) 2.6644 no . .
O(21) H(49) 2.6644 no . 2_655
O(21) H(49) 2.6644 no . 3_665
O(21) H(49) 2.6644 no . 4_565
N(1) H(1) 2.9352 no . 4_565
N(1) H(5) 2.8688 no . 2_655
N(2) H(40) 3.5532 no . .
N(2) H(49) 2.9612 no . 2_655
N(2) H(53) 2.9351 no . 4_565
N(3) H(1) 2.7522 no . .
N(3) H(1) 2.7522 no . 2_655
N(3) H(1) 2.7522 no . 3_665
N(3) H(1) 2.7522 no . 4_565
C(1) H(1) 3.5689 no . 4_565
C(1) H(3) 3.2574 no . .
C(1) H(5) 3.1577 no . .
C(1) H(5) 3.2218 no . 2_655
C(1) H(21) 3.4849 no . 2_655
C(2) H(6A) 2.6865 no . .
C(2) H(6B) 2.6291 no . .
C(2) H(11) 3.4683 no . .
C(2) H(20) 3.5920 no . 2_655
C(2) H(21) 3.5381 no . 2_655
C(3) H(1) 3.2439 no . .
C(3) H(5) 3.2275 no . .
C(3) H(6A) 2.8255 no . .
C(3) H(6B) 2.7465 no . .
C(3) H(11) 2.6419 no . .
C(3) H(21) 3.3772 no . .
C(4) H(11) 2.5399 no . .
C(4) H(21) 2.6001 no . .
C(5) H(1) 3.1602 no . .
C(5) H(1) 3.3279 no . 4_565
C(5) H(3) 3.2407 no . .
C(5) H(5) 3.3923 no . 2_655
C(5) H(11) 3.3110 no . .
C(5) H(21) 2.8115 no . .
C(6) H(3) 2.5477 no . .
C(6) H(20) 3.2097 no . 2_655
C(7) H(8A) 2.4789 no . .
C(7) H(8B) 2.5944 no . .
C(7) H(8C) 3.1730 no . .
C(8) H(7A) 2.5650 no . .
C(8) H(7B) 2.5185 no . .
C(9) H(3) 2.6969 no . .
C(9) H(5) 2.5956 no . .
C(9) H(11) 2.6643 no . .
C(9) H(21) 2.6762 no . .
C(10) H(3) 3.1962 no . .
C(10) H(5) 3.5170 no . .
C(10) H(12) 3.2887 no . .
C(10) H(14) 3.3080 no . .
C(11) H(3) 3.1822 no . .
C(11) H(13) 3.2483 no . .
C(12) H(14) 3.2555 no . .
C(13) H(11) 3.2581 no . .
C(13) H(46) 3.2867 no . 2_655
C(14) H(12) 3.2521 no . .
C(14) H(28) 3.2910 no . .
C(15) H(11) 3.3313 no . .
C(15) H(13) 3.2653 no . .
C(15) H(28) 3.1827 no . .
C(16) H(14) 2.6549 no . .
C(16) H(18) 2.6667 no . .
C(16) H(28) 2.6518 no . .
C(17) H(19) 3.2959 no . .
C(17) H(21) 3.3170 no . .
C(17) H(28) 3.5566 no . .
C(17) H(31A) 3.2958 no . .
C(17) H(31B) 3.4295 no . .
C(18) H(12) 3.1165 no . 4_565
C(18) H(20) 3.2575 no . .
C(18) H(31A) 2.8209 no . .
C(18) H(31B) 3.5884 no . .
C(19) H(12) 3.1951 no . 4_565
C(19) H(21) 3.2674 no . .
C(19) H(31A) 3.0961 no . .
C(20) H(6A) 3.3888 no . 4_565
C(20) H(11) 3.4190 no . 4_565
C(20) H(18) 3.2602 no . .
C(21) H(5) 3.1325 no . .
C(21) H(19) 3.2662 no . .
C(22) H(5) 3.0242 no . .
C(22) H(18) 3.3174 no . .
C(22) H(20) 3.2945 no . .
C(23) H(14) 2.5526 no . .
C(23) H(18) 2.5745 no . .
C(23) H(25) 3.2801 no . .
C(24) H(14) 3.2326 no . .
C(24) H(18) 2.8351 no . .
C(24) H(28) 3.2409 no . .
C(24) H(29A) 2.6124 no . .
C(24) H(29B) 2.7071 no . .
C(25) H(29A) 2.6905 no . .
C(25) H(29B) 2.8604 no . .
C(25) H(32A) 2.7879 no . .
C(25) H(32B) 2.6877 no . .
C(26) H(28) 3.2385 no . .
C(26) H(32A) 2.6690 no . .
C(26) H(32B) 2.6245 no . .
C(26) H(34A) 3.3657 no . .
C(26) H(37) 2.8023 no . .
C(26) H(47) 3.2398 no . .
C(27) H(14) 3.5772 no . .
C(27) H(25) 3.2897 no . .
C(27) H(37) 2.5624 no . .
C(27) H(47) 2.5657 no . .
C(28) H(14) 2.7839 no . .
C(28) H(18) 3.3318 no . .
C(28) H(37) 3.2736 no . .
C(28) H(47) 2.8877 no . .
C(29) H(25) 2.5324 no . .
C(29) H(31A) 2.8747 no . .
C(29) H(31B) 3.2148 no . .
C(30) H(31A) 2.7362 no . .
C(30) H(31B) 2.5112 no . .
C(30) H(31C) 3.2277 no . .
C(31) H(29B) 3.1993 no . .
C(31) H(30A) 3.2399 no . .
C(31) H(30B) 2.5482 no . .
C(32) H(25) 2.4810 no . .
C(32) H(34A) 2.8493 no . .
C(33) H(34A) 2.5068 no . .
C(33) H(34B) 2.6900 no . .
C(33) H(34C) 3.2153 no . .
C(34) H(32B) 3.3842 no . .
C(34) H(33A) 3.1854 no . .
C(34) H(33B) 2.4302 no . .
C(35) H(28) 2.6294 no . .
C(35) H(34A) 3.4096 no . .
C(35) H(37) 2.6666 no . .
C(35) H(47) 2.6630 no . .
C(36) H(28) 3.5156 no . .
C(36) H(34A) 2.8786 no . .
C(36) H(38) 3.2780 no . .
C(36) H(40) 3.3280 no . .
C(37) H(34A) 2.6452 no . .
C(37) H(34C) 3.4146 no . .
C(37) H(39) 3.2568 no . .
C(37) H(45) 3.3329 no . 2_655
C(38) H(34A) 3.0311 no . .
C(38) H(34C) 3.1505 no . .
C(38) H(40) 3.2644 no . .
C(38) H(44) 3.0148 no . 2_655
C(38) H(45) 2.8917 no . 2_655
C(39) H(34A) 3.5839 no . .
C(39) H(34C) 3.5554 no . .
C(39) H(37) 3.2631 no . .
C(39) H(44) 2.9893 no . 2_655
C(40) H(38) 3.2586 no . .
C(40) H(53) 2.9840 no . .
C(41) H(34A) 3.5214 no . .
C(41) H(37) 3.3294 no . .
C(41) H(39) 3.2822 no . .
C(41) H(53) 2.8960 no . .
C(42) H(40) 2.6643 no . .
C(42) H(44) 2.6704 no . .
C(42) H(51) 2.7659 no . .
C(42) H(53) 2.5656 no . .
C(43) H(45) 3.2877 no . .
C(43) H(47) 3.3333 no . .
C(43) H(51) 3.2308 no . .
C(43) H(53) 3.5766 no . .
C(44) H(38) 3.4619 no . 4_565
C(44) H(46) 3.2523 no . .
C(44) H(51) 3.1192 no . .
C(45) H(13) 3.3551 no . 4_565
C(45) H(38) 3.1899 no . 4_565
C(45) H(47) 3.2711 no . .
C(46) H(13) 2.7019 no . 4_565
C(46) H(44) 3.2557 no . .
C(47) H(13) 3.3517 no . 4_565
C(47) H(28) 3.3247 no . .
C(47) H(45) 3.2674 no . .
C(48) H(28) 3.1463 no . .
C(48) H(44) 3.3162 no . .
C(48) H(46) 3.3127 no . .
C(49) H(40) 3.1779 no . 4_565
C(49) H(49) 3.4577 no . 2_655
C(49) H(51) 3.2680 no . .
C(49) H(53) 3.1489 no . .
C(49) H(53) 3.3931 no . 4_565
C(50) H(39) 3.1186 no . 4_565
C(50) H(40) 3.3547 no . 4_565
C(50) H(44) 3.5897 no . .
C(50) H(54A) 2.8336 no . .
C(50) H(54B) 2.5684 no . .
C(51) H(39) 3.3199 no . 4_565
C(51) H(40) 3.3723 no . .
C(51) H(44) 2.6481 no . .
C(51) H(49) 3.2552 no . .
C(51) H(53) 3.2523 no . .
C(51) H(54A) 3.0819 no . .
C(51) H(54B) 2.6772 no . .
C(52) H(40) 2.5757 no . .
C(52) H(44) 2.6039 no . .
C(53) H(40) 2.7112 no . .
C(53) H(44) 3.5225 no . .
C(53) H(49) 3.1499 no . .
C(53) H(49) 3.3576 no . 2_655
C(53) H(51) 3.2689 no . .
C(53) H(53) 3.5061 no . 4_565
C(54) H(39) 3.4462 no . 4_565
C(54) H(51) 2.6589 no . .
C(55) H(56A) 2.5574 no . .
C(55) H(56B) 2.6009 no . .
C(55) H(56C) 3.1996 no . .
C(56) H(55A) 2.6155 no . .
C(56) H(55B) 2.5551 no . .
C(57) H(1) 3.1885 no . .
C(57) H(1) 3.1885 no . 2_655
C(57) H(1) 3.1885 no . 3_665
C(57) H(1) 3.1885 no . 4_565
H(1) H(5) 3.3918 no . 2_655
H(1) H(21) 3.4066 no . 2_655
H(3) H(6A) 2.3792 no . .
H(3) H(6B) 2.3151 no . .
H(3) H(11) 2.7246 no . .
H(5) H(21) 2.8419 no . .
H(6A) H(7A) 2.2927 no . .
H(6A) H(7B) 2.4125 no . .
H(6A) H(20) 2.5359 no . 2_655
H(6B) H(7A) 2.4197 no . .
H(6B) H(7B) 2.8453 no . .
H(7A) H(8A) 2.7899 no . .
H(7A) H(8B) 2.4399 no . .
H(7A) H(8C) 3.4782 no . .
H(7B) H(8A) 2.2630 no . .
H(7B) H(8B) 2.8955 no . .
H(7B) H(8C) 3.3844 no . .
H(7B) H(20) 3.3640 no . 2_655
H(11) H(12) 2.3017 no . .
H(12) H(13) 2.3766 no . .
H(12) H(18) 3.1955 no . 2_655
H(12) H(19) 3.2919 no . 2_655
H(13) H(14) 2.2468 no . .
H(13) H(45) 3.4287 no . 2_655
H(13) H(46) 2.3428 no . 2_655
H(13) H(47) 3.4306 no . 2_655
H(14) H(28) 2.9425 no . .
H(14) H(37) 3.4090 no . .
H(18) H(19) 2.3038 no . .
H(18) H(31A) 2.9030 no . .
H(19) H(20) 2.3637 no . .
H(19) H(31A) 3.3807 no . .
H(20) H(21) 2.2996 no . .
H(25) H(29A) 2.2394 no . .
H(25) H(29B) 2.4060 no . .
H(25) H(32A) 2.3379 no . .
H(25) H(32B) 2.2148 no . .
H(28) H(47) 3.0196 no . .
H(29A) H(30A) 2.2399 no . .
H(29A) H(30B) 2.4666 no . .
H(29B) H(30A) 2.4817 no . .
H(29B) H(30B) 2.8399 no . .
H(29B) H(31A) 2.8493 no . .
H(30A) H(31B) 3.3907 no . .
H(30B) H(31A) 3.0031 no . .
H(30B) H(31B) 2.2591 no . .
H(30B) H(31C) 3.3737 no . .
H(32A) H(33A) 2.2663 no . .
H(32A) H(33B) 2.4678 no . .
H(32B) H(33A) 2.4802 no . .
H(32B) H(33B) 2.8470 no . .
H(32B) H(34A) 3.1497 no . .
H(33A) H(34A) 3.4545 no . .
H(33A) H(34B) 3.3866 no . .
H(33B) H(34A) 2.4553 no . .
H(33B) H(34B) 2.4150 no . .
H(33B) H(34C) 3.3848 no . .
H(34A) H(37) 2.8546 no . .
H(34A) H(38) 3.4373 no . .
H(34C) H(38) 3.2283 no . .
H(37) H(38) 2.2939 no . .
H(37) H(45) 3.2291 no . 2_655
H(38) H(39) 2.3581 no . .
H(38) H(44) 2.9657 no . 2_655
H(38) H(45) 2.4174 no . 2_655
H(39) H(40) 2.2938 no . .
H(39) H(44) 2.9471 no . 2_655
H(39) H(51) 3.3428 no . 2_655
H(39) H(54A) 2.8610 no . 2_655
H(40) H(49) 3.1304 no . 2_655
H(40) H(53) 2.7483 no . .
H(44) H(45) 2.2752 no . .
H(44) H(51) 2.6084 no . .
H(45) H(46) 2.3774 no . .
H(46) H(47) 2.3058 no . .
H(49) H(53) 3.5115 no . 4_565
H(51) H(54A) 2.6640 no . .
H(51) H(54B) 2.2809 no . .
H(54A) H(55A) 2.3013 no . .
H(54A) H(55B) 2.4640 no . .
H(54B) H(55A) 2.4676 no . .
H(54B) H(55B) 2.8630 no . .
H(55A) H(56A) 2.9058 no . .
H(55A) H(56B) 2.4660 no . .
H(55A) H(56C) 3.5045 no . .
H(55B) H(56A) 2.3526 no . .
H(55B) H(56B) 2.8805 no . .
H(55B) H(56C) 3.4385 no . .
Cl(1) H(6A) 2.9883 no . 2_665
Cl(1) H(6A) 2.9883 no . 4_565
Cl(1) H(7A) 3.3352 no . 2_665
Cl(1) H(7A) 3.3352 no . 4_565
Cl(1) H(19) 3.5693 no . .
Cl(1) H(19) 3.5693 no . 3_675
Cl(1) H(54A) 3.3891 no . 6_455
Cl(1) H(54A) 3.3891 no . 8_665
Cl(1) H(54B) 3.4270 no . 6_455
Cl(1) H(54B) 3.4270 no . 8_665
Cl(2) H(29A) 3.2180 no . 5_545
Cl(2) H(29A) 3.2180 no . 6_455
Cl(2) H(29A) 3.2180 no . 7_565
Cl(2) H(29A) 3.2180 no . 8_655
Cl(3B) H(11) 3.4285 no . .
Cl(3B) H(12) 3.1457 no . .
Cl(3B) H(28) 3.2457 no . 2_655
O(1) H(33A) 3.3759 no . 5_545
O(1) H(33B) 2.5030 no . 5_545
O(1) H(34B) 2.6503 no . 5_545
O(1) H(34C) 3.3177 no . 6_455
O(2) H(33B) 2.5722 no . 5_545
O(2) H(38) 2.4376 no . 6_455
O(2) H(45) 2.8769 no . 7_465
O(3) H(55B) 3.5948 no . 7_465
O(3) H(56A) 2.8069 no . 7_465
O(4) H(30A) 2.6777 no . 2_665
O(4) H(30B) 3.4142 no . 2_665
O(4) H(49) 3.3724 no . 6_455
O(4) H(49) 2.4416 no . 7_465
O(5) H(8A) 2.8827 no . 5_554
O(5) H(8C) 3.2936 no . 5_554
O(6) H(1) 2.3169 no . 5_554
O(6) H(33A) 2.8160 no . 4_465
O(7) H(30B) 2.8706 no . 7_564
O(7) H(31B) 2.8780 no . 7_564
O(7) H(31C) 3.2942 no . 6_454
O(8) H(18) 3.3422 no . 6_454
O(8) H(19) 3.1406 no . 6_454
O(8) H(30B) 2.7295 no . 7_564
O(8) H(31A) 2.9894 no . 6_454
O(9) H(3) 3.5090 no . 4_565
O(9) H(6A) 2.4634 no . 4_565
O(9) H(19) 2.8766 no . .
O(9) H(20) 3.0385 no . .
O(9) H(54A) 2.7691 no . 8_665
O(9) H(54B) 3.2036 no . 8_665
O(9) H(55A) 2.7341 no . 8_665
O(10) H(6A) 2.8883 no . 2_665
O(10) H(6A) 3.2347 no . 4_565
O(10) H(7A) 2.7509 no . 2_665
O(10) H(7A) 3.0529 no . 4_565
O(10) H(7B) 3.2779 no . 2_665
O(10) H(19) 3.5257 no . 3_675
O(10) H(20) 3.1425 no . 3_675
O(10) H(51) 2.8063 no . 8_665
O(10) H(54A) 2.8554 no . 8_665
O(10) H(54B) 2.7244 no . 8_665
O(11) H(29A) 2.8707 no . 5_545
O(11) H(29A) 2.8706 no . 6_455
O(11) H(29A) 2.8714 no . 7_565
O(11) H(29A) 2.8715 no . 8_655
O(11) H(29B) 3.0854 no . 5_545
O(11) H(29B) 3.0856 no . 6_455
O(11) H(29B) 3.0864 no . 7_565
O(11) H(29B) 3.0861 no . 8_655
O(11) H(30A) 2.8617 no . 5_545
O(11) H(30A) 2.8614 no . 6_455
O(11) H(30A) 2.8620 no . 7_565
O(11) H(30A) 2.8622 no . 8_655
O(12) H(25) 2.7068 no . 6_455
O(12) H(25) 3.1018 no . 7_565
O(12) H(29A) 3.0486 no . 6_455
O(12) H(29A) 2.5568 no . 7_565
O(12) H(29B) 3.1190 no . 6_455
O(12) H(29B) 3.5704 no . 7_565
O(12) H(32A) 2.8356 no . 6_455
O(12) H(32B) 2.7281 no . 6_455
O(12) H(32B) 3.0438 no . 7_565
O(13) H(25) 2.4659 no . 5_545
O(13) H(29A) 2.7867 no . 5_545
O(13) H(29A) 3.2640 no . 6_455
O(13) H(29B) 3.2293 no . 5_545
O(13) H(32A) 2.8210 no . 5_545
O(13) H(32B) 2.2920 no . 5_545
O(13) H(32B) 3.4622 no . 6_455
O(14) H(25) 3.3123 no . 7_565
O(14) H(25) 2.5920 no . 8_655
O(14) H(29A) 2.4391 no . 8_655
O(14) H(29B) 3.5990 no . 7_565
O(14) H(29B) 3.2606 no . 8_655
O(14) H(32A) 3.1293 no . 7_565
O(14) H(32A) 3.3876 no . 8_655
O(14) H(32B) 3.1340 no . 7_565
O(14) H(32B) 2.5468 no . 8_655
O(15B) H(5) 2.5389 no . 2_655
O(15B) H(11) 2.4915 no . .
O(15B) H(12) 3.1129 no . .
O(16A) H(13) 3.5072 no . .
O(16A) H(14) 3.5719 no . .
O(16A) H(28) 3.5785 no . .
O(16B) H(28) 3.4112 no . 2_655
O(17A) H(53) 3.2036 no . .
O(17A) H(53) 2.6640 no . 2_655
O(17B) H(11) 3.5883 no . .
O(17B) H(12) 3.3045 no . .
O(18A) H(28) 3.4062 no . .
O(18A) H(53) 2.8798 no . .
O(18B) H(12) 2.5785 no . .
O(18B) H(18) 3.4678 no . 2_655
O(18B) H(28) 2.0626 no . 2_655
O(21) H(30A) 3.3280 no . 5_544
O(21) H(30A) 3.3280 no . 6_454
O(21) H(30A) 3.3280 no . 7_564
O(21) H(30A) 3.3280 no . 8_654
O(22A) H(19) 3.1636 no . .
O(22A) H(19) 3.1636 no . 3_675
O(22A) H(55A) 3.1795 no . 6_455
O(22A) H(55A) 3.1795 no . 8_665
O(22A) H(56B) 3.3995 no . 6_455
O(22A) H(56B) 3.3995 no . 8_665
O(22B) H(8B) 3.5914 no . 7_564
O(22B) H(8C) 3.5001 no . 7_564
O(22B) H(13) 3.5699 no . 2_665
O(22B) H(13) 3.4755 no . 4_565
O(22B) H(46) 2.7445 no . .
O(22B) H(46) 2.5530 no . 3_675
O(22B) H(47) 2.8369 no . 3_675
O(22B) H(56B) 2.8383 no . 8_665
O(71) H(53) 3.4458 no . 4_565
O(73) H(28) 2.8343 no . 2_655
O(77) H(5) 2.7099 no . .
O(77) H(5) 3.1318 no . 4_565
O(77) H(11) 3.1963 no . 4_565
O(81) H(28) 3.2633 no . 4_565
N(1) H(34C) 3.5230 no . 6_455
N(2) H(31C) 3.4027 no . 6_454
C(1) H(33A) 3.4814 no . 5_545
C(1) H(33B) 3.5045 no . 5_545
C(1) H(34B) 3.0106 no . 5_545
C(1) H(34C) 3.0523 no . 6_455
C(2) H(33B) 3.4259 no . 5_545
C(2) H(34B) 3.2469 no . 5_545
C(2) H(34C) 2.9372 no . 6_455
C(3) H(34C) 3.3375 no . 6_455
C(6) H(33B) 3.3485 no . 5_545
C(6) H(38) 3.1349 no . 6_455
C(6) H(39) 3.5667 no . 6_455
C(6) H(54A) 3.5691 no . 7_465
C(7) H(33B) 3.0795 no . 5_545
C(7) H(38) 3.2403 no . 6_455
C(8) H(33B) 3.1544 no . 5_545
C(8) H(38) 3.4705 no . 6_455
C(8) H(45) 2.9244 no . 7_465
C(8) H(46) 3.4779 no . 7_465
C(8) H(47) 3.3031 no . 5_545
C(9) H(55B) 3.5634 no . 7_465
C(10) H(55A) 3.5615 no . 7_465
C(10) H(55B) 3.1891 no . 7_465
C(11) H(55A) 3.3819 no . 7_465
C(12) H(55A) 3.4982 no . 7_465
C(13) H(56B) 3.2531 no . 7_465
C(14) H(56A) 3.1143 no . 7_465
C(14) H(56B) 3.2881 no . 7_465
C(15) H(55B) 3.2411 no . 7_465
C(15) H(56A) 3.3852 no . 7_465
C(19) H(54B) 3.2908 no . 6_455
C(21) H(34B) 3.5355 no . 6_455
C(24) H(56A) 3.3531 no . 7_465
C(24) H(56C) 3.5514 no . 6_455
C(25) H(56C) 3.4202 no . 6_455
C(26) H(8A) 3.4735 no . 5_554
C(27) H(8A) 3.5558 no . 5_554
C(29) H(30A) 3.1514 no . 2_665
C(29) H(56A) 3.1942 no . 7_465
C(30) H(29B) 3.2252 no . 4_465
C(30) H(30A) 3.0071 no . 2_665
C(30) H(49) 3.1579 no . 7_465
C(30) H(56A) 3.3250 no . 7_465
C(31) H(40) 3.5240 no . 6_455
C(31) H(49) 2.8995 no . 7_465
C(32) H(8C) 3.5385 no . 5_554
C(33) H(1) 2.9231 no . 5_554
C(34) H(1) 2.7209 no . 5_554
C(34) H(21) 3.4293 no . 6_454
C(34) H(33A) 3.3706 no . 4_465
C(35) H(8A) 3.1614 no . 5_554
C(38) H(6B) 3.0216 no . 6_454
C(39) H(6B) 3.1012 no . 6_454
C(43) H(8A) 3.4872 no . 5_554
C(45) H(8B) 2.9528 no . 7_564
C(45) H(8C) 3.5637 no . 7_564
C(46) H(8A) 3.2264 no . 5_554
C(46) H(8B) 3.1627 no . 5_554
C(46) H(8B) 3.0877 no . 7_564
C(47) H(8A) 2.6393 no . 5_554
C(47) H(8B) 3.2141 no . 5_554
C(47) H(8C) 3.5174 no . 5_554
C(48) H(8A) 2.7747 no . 5_554
C(49) H(31C) 3.0233 no . 6_454
C(49) H(31C) 3.5794 no . 7_564
C(50) H(31C) 2.7895 no . 6_454
C(51) H(31C) 2.9790 no . 6_454
C(52) H(31C) 3.3505 no . 6_454
C(53) H(31C) 3.5130 no . 6_454
C(54) H(19) 3.5434 no . 6_454
C(54) H(30B) 3.5964 no . 7_564
C(55) H(19) 3.5828 no . 6_454
C(55) H(30B) 3.1135 no . 7_564
C(56) H(18) 3.5775 no . 6_454
C(56) H(29B) 3.5454 no . 6_454
C(56) H(30B) 3.0437 no . 7_564
C(57) H(33A) 3.1623 no . 5_545
C(57) H(33A) 3.1623 no . 6_455
C(57) H(33A) 3.1623 no . 7_565
C(57) H(33A) 3.1623 no . 8_655
C(58) H(32B) 3.2185 no . 5_545
C(58) H(32B) 3.2185 no . 6_455
C(58) H(32B) 3.2185 no . 7_565
C(58) H(32B) 3.2185 no . 8_655
C(58) H(33A) 2.9871 no . 5_545
C(58) H(33A) 2.9871 no . 6_455
C(58) H(33A) 2.9871 no . 7_565
C(58) H(33A) 2.9871 no . 8_655
C(60) H(13) 3.5685 no . 2_665
C(60) H(13) 3.5685 no . 4_565
C(60) H(46) 3.2873 no . .
C(60) H(46) 3.2873 no . 3_675
C(60) H(56B) 3.2388 no . 6_455
C(60) H(56B) 3.2388 no . 8_665
C(72) H(53) 2.8851 no . .
C(72) H(53) 2.6271 no . 4_565
C(74) H(44) 3.5432 no . 3_665
C(76) H(44) 3.3043 no . 4_565
C(76) H(53) 2.6416 no . 3_665
C(76) H(53) 3.4374 no . 4_565
C(78) H(5) 3.2137 no . .
C(80) H(12) 3.0938 no . 2_655
C(80) H(28) 2.8598 no . 3_665
H(1) O(6) 2.3169 no . 5_545
H(1) C(33) 2.9231 no . 5_545
H(1) C(34) 2.7209 no . 5_545
H(1) H(33A) 2.9008 no . 5_545
H(1) H(33B) 2.9414 no . 5_545
H(1) H(34A) 3.5923 no . 5_545
H(1) H(34B) 2.3443 no . 5_545
H(1) H(34C) 3.0802 no . 5_545
H(1) H(34C) 3.3405 no . 6_455
H(3) O(9) 3.5090 no . 2_655
H(3) H(39) 3.3371 no . 6_455
H(3) H(54A) 2.8676 no . 7_465
H(3) H(55A) 3.5478 no . 7_465
H(3) H(55B) 3.5346 no . 7_465
H(5) O(15B) 2.5389 no . 4_565
H(5) O(77) 2.7099 no . .
H(5) O(77) 3.1318 no . 2_655
H(5) C(78) 3.2137 no . .
H(6A) Cl(1) 2.9883 no . 2_655
H(6A) O(9) 2.4634 no . 2_655
H(6A) O(10) 3.2347 no . 2_655
H(6A) O(10) 2.8883 no . 4_465
H(6A) H(54A) 3.1655 no . 7_465
H(6B) C(38) 3.0216 no . 6_455
H(6B) C(39) 3.1012 no . 6_455
H(6B) H(34C) 3.5745 no . 6_455
H(6B) H(38) 2.4268 no . 6_455
H(6B) H(39) 2.5789 no . 6_455
H(6B) H(54A) 3.0365 no . 7_465
H(7A) Cl(1) 3.3352 no . 2_655
H(7A) O(10) 3.0529 no . 2_655
H(7A) O(10) 2.7509 no . 4_465
H(7A) H(7A) 3.2540 no . 3_565
H(7A) H(38) 3.5527 no . 6_455
H(7B) O(10) 3.2779 no . 4_465
H(7B) H(33B) 2.9028 no . 5_545
H(7B) H(34B) 3.2470 no . 5_545
H(8A) O(5) 2.8827 no . 5_545
H(8A) C(26) 3.4735 no . 5_545
H(8A) C(27) 3.5558 no . 5_545
H(8A) C(35) 3.1614 no . 5_545
H(8A) C(43) 3.4872 no . 5_545
H(8A) C(46) 3.2264 no . 5_545
H(8A) C(47) 2.6393 no . 5_545
H(8A) C(48) 2.7747 no . 5_545
H(8A) H(33B) 3.0182 no . 5_545
H(8A) H(47) 2.7670 no . 5_545
H(8B) O(22B) 3.5914 no . 7_465
H(8B) C(45) 2.9528 no . 7_465
H(8B) C(46) 3.1627 no . 5_545
H(8B) C(46) 3.0877 no . 7_465
H(8B) C(47) 3.2141 no . 5_545
H(8B) H(8B) 3.1948 no . 3_565
H(8B) H(45) 2.5906 no . 7_465
H(8B) H(46) 3.2096 no . 5_545
H(8B) H(46) 2.7898 no . 7_465
H(8B) H(47) 3.3562 no . 5_545
H(8C) O(5) 3.2936 no . 5_545
H(8C) O(22B) 3.5001 no . 7_465
H(8C) C(32) 3.5385 no . 5_545
H(8C) C(45) 3.5637 no . 7_465
H(8C) C(47) 3.5174 no . 5_545
H(8C) H(32A) 3.0913 no . 5_545
H(8C) H(33B) 3.2526 no . 5_545
H(8C) H(38) 3.5223 no . 6_455
H(8C) H(45) 2.8715 no . 7_465
H(8C) H(46) 3.2928 no . 7_465
H(8C) H(47) 3.2665 no . 5_545
H(11) Cl(3B) 3.4285 no . .
H(11) O(15B) 2.4915 no . .
H(11) O(17B) 3.5883 no . .
H(11) O(77) 3.1963 no . 2_655
H(12) Cl(3B) 3.1457 no . .
H(12) O(15B) 3.1129 no . .
H(12) O(17B) 3.3045 no . .
H(12) O(18B) 2.5785 no . .
H(12) C(80) 3.0938 no . 4_565
H(13) O(16A) 3.5072 no . .
H(13) O(22B) 3.4755 no . 2_655
H(13) O(22B) 3.5699 no . 4_465
H(13) C(60) 3.5685 no . 2_655
H(13) H(56B) 3.2967 no . 7_465
H(14) O(16A) 3.5719 no . .
H(14) H(56A) 3.0282 no . 7_465
H(14) H(56B) 3.3503 no . 7_465
H(18) O(8) 3.3422 no . 6_455
H(18) O(18B) 3.4678 no . 4_565
H(18) C(56) 3.5775 no . 6_455
H(18) H(56C) 3.1627 no . 6_455
H(19) Cl(1) 3.5693 no . .
H(19) O(8) 3.1406 no . 6_455
H(19) O(9) 2.8766 no . .
H(19) O(10) 3.5257 no . 3_675
H(19) O(22A) 3.1636 no . .
H(19) C(54) 3.5434 no . 6_455
H(19) C(55) 3.5828 no . 6_455
H(19) H(54B) 2.7528 no . 6_455
H(19) H(55A) 3.4611 no . 6_455
H(20) O(9) 3.0385 no . .
H(20) O(10) 3.1425 no . 3_675
H(21) C(34) 3.4293 no . 6_455
H(21) H(34B) 2.6461 no . 6_455
H(21) H(34C) 3.3629 no . 6_455
H(25) O(12) 2.7068 no . 6_454
H(25) O(12) 3.1018 no . 7_464
H(25) O(13) 2.4659 no . 5_554
H(25) O(14) 3.3123 no . 7_464
H(25) O(14) 2.5920 no . 8_564
H(25) H(56C) 3.2877 no . 6_455
H(28) Cl(3B) 3.2457 no . 4_565
H(28) O(16A) 3.5785 no . .
H(28) O(16B) 3.4112 no . 4_565
H(28) O(18A) 3.4062 no . .
H(28) O(18B) 2.0626 no . 4_565
H(28) O(73) 2.8343 no . 4_565
H(28) O(81) 3.2633 no . 2_655
H(28) C(80) 2.8598 no . 3_665
H(29A) Cl(2) 3.2180 no . 6_454
H(29A) O(11) 2.8706 no . 6_454
H(29A) O(12) 3.0486 no . 6_454
H(29A) O(12) 2.5568 no . 7_464
H(29A) O(13) 2.7867 no . 5_554
H(29A) O(13) 3.2640 no . 6_454
H(29A) O(14) 2.4391 no . 8_564
H(29A) H(29B) 3.0622 no . 4_465
H(29A) H(56A) 2.9970 no . 7_465
H(29A) H(56C) 3.4031 no . 7_465
H(29B) O(11) 3.0856 no . 6_454
H(29B) O(12) 3.1190 no . 6_454
H(29B) O(12) 3.5704 no . 7_464
H(29B) O(13) 3.2293 no . 5_554
H(29B) O(14) 3.5990 no . 7_464
H(29B) O(14) 3.2606 no . 8_564
H(29B) C(30) 3.2252 no . 2_665
H(29B) C(56) 3.5454 no . 6_455
H(29B) H(29A) 3.0622 no . 2_665
H(29B) H(30A) 2.5032 no . 2_665
H(29B) H(30B) 3.2343 no . 2_665
H(29B) H(56C) 2.8389 no . 6_455
H(30A) O(4) 2.6777 no . 4_465
H(30A) O(11) 2.8614 no . 6_454
H(30A) O(21) 3.3280 no . 6_455
H(30A) C(29) 3.1514 no . 4_465
H(30A) C(30) 3.0071 no . 4_465
H(30A) H(29B) 2.5032 no . 4_465
H(30A) H(30A) 2.8535 no . 2_665
H(30A) H(30A) 2.8535 no . 4_465
H(30A) H(49) 3.2665 no . 7_465
H(30B) O(4) 3.4142 no . 4_465
H(30B) O(7) 2.8706 no . 7_465
H(30B) O(8) 2.7295 no . 7_465
H(30B) C(54) 3.5964 no . 7_465
H(30B) C(55) 3.1135 no . 7_465
H(30B) C(56) 3.0437 no . 7_465
H(30B) H(29B) 3.2343 no . 4_465
H(30B) H(49) 3.0566 no . 7_465
H(30B) H(55B) 2.7328 no . 7_465
H(30B) H(56A) 2.6366 no . 7_465
H(30B) H(56C) 3.2721 no . 7_465
H(31A) O(8) 2.9894 no . 6_455
H(31A) H(54B) 3.3103 no . 6_455
H(31B) O(7) 2.8780 no . 7_465
H(31B) H(40) 3.3496 no . 6_455
H(31B) H(49) 2.9129 no . 7_465
H(31B) H(55B) 2.9322 no . 7_465
H(31C) O(7) 3.2942 no . 6_455
H(31C) N(2) 3.4027 no . 6_455
H(31C) C(49) 3.0233 no . 6_455
H(31C) C(49) 3.5794 no . 7_465
H(31C) C(50) 2.7895 no . 6_455
H(31C) C(51) 2.9790 no . 6_455
H(31C) C(52) 3.3505 no . 6_455
H(31C) C(53) 3.5130 no . 6_455
H(31C) H(40) 2.8331 no . 6_455
H(31C) H(49) 3.4526 no . 6_455
H(31C) H(49) 2.7944 no . 7_465
H(31C) H(51) 3.3940 no . 6_455
H(31C) H(54B) 3.2468 no . 6_455
H(32A) O(12) 2.8356 no . 6_454
H(32A) O(13) 2.8210 no . 5_554
H(32A) O(14) 3.1293 no . 7_464
H(32A) O(14) 3.3876 no . 8_564
H(32A) H(8C) 3.0913 no . 5_554
H(32B) O(12) 2.7281 no . 6_454
H(32B) O(12) 3.0438 no . 7_464
H(32B) O(13) 2.2920 no . 5_554
H(32B) O(13) 3.4622 no . 6_454
H(32B) O(14) 3.1340 no . 7_464
H(32B) O(14) 2.5468 no . 8_564
H(32B) C(58) 3.2185 no . 6_454
H(32B) H(33A) 3.2078 no . 4_465
H(33A) O(1) 3.3759 no . 5_554
H(33A) O(6) 2.8160 no . 2_665
H(33A) C(1) 3.4814 no . 5_554
H(33A) C(34) 3.3706 no . 2_665
H(33A) C(57) 3.1623 no . 6_454
H(33A) C(58) 2.9871 no . 6_454
H(33A) H(1) 2.9008 no . 5_554
H(33A) H(32B) 3.2078 no . 2_665
H(33A) H(34C) 3.0233 no . 2_665
H(33B) O(1) 2.5030 no . 5_554
H(33B) O(2) 2.5722 no . 5_554
H(33B) C(1) 3.5045 no . 5_554
H(33B) C(2) 3.4259 no . 5_554
H(33B) C(6) 3.3485 no . 5_554
H(33B) C(7) 3.0795 no . 5_554
H(33B) C(8) 3.1544 no . 5_554
H(33B) H(1) 2.9414 no . 5_554
H(33B) H(7B) 2.9028 no . 5_554
H(33B) H(8A) 3.0182 no . 5_554
H(33B) H(8C) 3.2526 no . 5_554
H(34A) H(1) 3.5923 no . 5_554
H(34B) O(1) 2.6503 no . 5_554
H(34B) C(1) 3.0106 no . 5_554
H(34B) C(2) 3.2469 no . 5_554
H(34B) C(21) 3.5355 no . 6_454
H(34B) H(1) 2.3443 no . 5_554
H(34B) H(7B) 3.2470 no . 5_554
H(34B) H(21) 2.6461 no . 6_454
H(34C) O(1) 3.3177 no . 6_454
H(34C) N(1) 3.5230 no . 6_454
H(34C) C(1) 3.0523 no . 6_454
H(34C) C(2) 2.9372 no . 6_454
H(34C) C(3) 3.3375 no . 6_454
H(34C) H(1) 3.0802 no . 5_554
H(34C) H(1) 3.3405 no . 6_454
H(34C) H(6B) 3.5745 no . 6_454
H(34C) H(21) 3.3629 no . 6_454
H(34C) H(33A) 3.0233 no . 4_465
H(38) O(2) 2.4376 no . 6_454
H(38) C(6) 3.1349 no . 6_454
H(38) C(7) 3.2403 no . 6_454
H(38) C(8) 3.4705 no . 6_454
H(38) H(6B) 2.4268 no . 6_454
H(38) H(7A) 3.5527 no . 6_454
H(38) H(8C) 3.5223 no . 6_454
H(39) C(6) 3.5667 no . 6_454
H(39) H(3) 3.3371 no . 6_454
H(39) H(6B) 2.5789 no . 6_454
H(40) C(31) 3.5240 no . 6_454
H(40) H(31B) 3.3496 no . 6_454
H(40) H(31C) 2.8331 no . 6_454
H(44) C(74) 3.5432 no . 3_665
H(44) C(76) 3.3043 no . 2_655
H(45) O(2) 2.8769 no . 7_564
H(45) C(8) 2.9244 no . 7_564
H(45) H(8B) 2.5906 no . 7_564
H(45) H(8C) 2.8715 no . 7_564
H(46) O(22B) 2.7445 no . .
H(46) O(22B) 2.5530 no . 3_675
H(46) C(8) 3.4779 no . 7_564
H(46) C(60) 3.2873 no . .
H(46) H(8B) 3.2096 no . 5_554
H(46) H(8B) 2.7898 no . 7_564
H(46) H(8C) 3.2928 no . 7_564
H(46) H(46) 3.5989 no . 3_675
H(47) O(22B) 2.8369 no . 3_675
H(47) C(8) 3.3031 no . 5_554
H(47) H(8A) 2.7670 no . 5_554
H(47) H(8B) 3.3562 no . 5_554
H(47) H(8C) 3.2665 no . 5_554
H(49) O(4) 3.3724 no . 6_454
H(49) O(4) 2.4416 no . 7_564
H(49) C(30) 3.1579 no . 7_564
H(49) C(31) 2.8995 no . 7_564
H(49) H(30A) 3.2665 no . 7_564
H(49) H(30B) 3.0566 no . 7_564
H(49) H(31B) 2.9129 no . 7_564
H(49) H(31C) 3.4526 no . 6_454
H(49) H(31C) 2.7944 no . 7_564
H(51) O(10) 2.8063 no . 8_664
H(51) H(31C) 3.3940 no . 6_454
H(53) O(17A) 3.2036 no . .
H(53) O(17A) 2.6640 no . 4_565
H(53) O(18A) 2.8798 no . .
H(53) O(71) 3.4458 no . 2_655
H(53) C(72) 2.8851 no . .
H(53) C(72) 2.6271 no . 2_655
H(53) C(76) 3.4374 no . 2_655
H(53) C(76) 2.6416 no . 3_665
H(54A) Cl(1) 3.3891 no . 6_454
H(54A) O(9) 2.7691 no . 8_664
H(54A) O(10) 2.8554 no . 8_664
H(54A) C(6) 3.5691 no . 7_564
H(54A) H(3) 2.8676 no . 7_564
H(54A) H(6A) 3.1655 no . 7_564
H(54A) H(6B) 3.0365 no . 7_564
H(54B) Cl(1) 3.4270 no . 6_454
H(54B) O(9) 3.2036 no . 8_664
H(54B) O(10) 2.7244 no . 8_664
H(54B) C(19) 3.2908 no . 6_454
H(54B) H(19) 2.7528 no . 6_454
H(54B) H(31A) 3.3103 no . 6_454
H(54B) H(31C) 3.2468 no . 6_454
H(55A) O(9) 2.7341 no . 8_664
H(55A) O(22A) 3.1795 no . 6_454
H(55A) C(10) 3.5615 no . 7_564
H(55A) C(11) 3.3819 no . 7_564
H(55A) C(12) 3.4982 no . 7_564
H(55A) H(3) 3.5478 no . 7_564
H(55A) H(19) 3.4611 no . 6_454
H(55B) O(3) 3.5948 no . 7_564
H(55B) C(9) 3.5634 no . 7_564
H(55B) C(10) 3.1891 no . 7_564
H(55B) C(15) 3.2411 no . 7_564
H(55B) H(3) 3.5346 no . 7_564
H(55B) H(30B) 2.7328 no . 7_564
H(55B) H(31B) 2.9322 no . 7_564
H(56A) O(3) 2.8069 no . 7_564
H(56A) C(14) 3.1143 no . 7_564
H(56A) C(15) 3.3852 no . 7_564
H(56A) C(24) 3.3531 no . 7_564
H(56A) C(29) 3.1942 no . 7_564
H(56A) C(30) 3.3250 no . 7_564
H(56A) H(14) 3.0282 no . 7_564
H(56A) H(29A) 2.9970 no . 7_564
H(56A) H(30B) 2.6366 no . 7_564
H(56B) O(22A) 3.3995 no . 6_454
H(56B) O(22B) 2.8383 no . 8_664
H(56B) C(13) 3.2531 no . 7_564
H(56B) C(14) 3.2881 no . 7_564
H(56B) C(60) 3.2388 no . 6_454
H(56B) H(13) 3.2967 no . 7_564
H(56B) H(14) 3.3503 no . 7_564
H(56C) C(24) 3.5514 no . 6_454
H(56C) C(25) 3.4202 no . 6_454
H(56C) H(18) 3.1627 no . 6_454
H(56C) H(25) 3.2877 no . 6_454
H(56C) H(29A) 3.4031 no . 7_564
H(56C) H(29B) 2.8389 no . 6_454
H(56C) H(30B) 3.2721 no . 7_564

loop_
_geom_torsion_atom_site_label_1
_geom_torsion_atom_site_label_2
_geom_torsion_atom_site_label_3
_geom_torsion_atom_site_label_4
_geom_torsion
_geom_torsion_publ_flag
_geom_torsion_site_symmetry_1
_geom_torsion_site_symmetry_2
_geom_torsion_site_symmetry_3
_geom_torsion_site_symmetry_4
O(19) Ni(1) N(1) C(1) 138.20(19) no . . . .
O(19) Ni(1) N(1) C(5) -37.00(18) no . . . .
O(19) Ni(1) N(1) C(1) 138.20(19) no . . 2_655 2_655
O(19) Ni(1) N(1) C(5) -37.00(18) no . . 2_655 2_655
O(19) Ni(1) N(1) C(1) 138.20(19) no . . 3_665 3_665
O(19) Ni(1) N(1) C(5) -37.00(18) no . . 3_665 3_665
O(19) Ni(1) N(1) C(1) 138.20(19) no . . 4_565 4_565
O(19) Ni(1) N(1) C(5) -37.00(18) no . . 4_565 4_565
N(1) Ni(1) N(1) C(1) -132.7(2) no . . 2_655 2_655
N(1) Ni(1) N(1) C(5) 52.1(2) no . . 2_655 2_655
N(1) Ni(1) N(1) C(1) 49.1(2) no 2_655 . . .
N(1) Ni(1) N(1) C(5) -126.1(2) no 2_655 . . .
N(1) Ni(1) N(1) C(1) 49.1(2) no . . 4_565 4_565
N(1) Ni(1) N(1) C(5) -126.1(2) no . . 4_565 4_565
N(1) Ni(1) N(1) C(1) -132.7(2) no 4_565 . . .
N(1) Ni(1) N(1) C(5) 52.1(2) no 4_565 . . .
N(3) Ni(1) N(1) C(1) -41.80(19) no . . . .
N(3) Ni(1) N(1) C(5) 143.00(18) no . . . .
N(1) Ni(1) N(1) C(1) -132.7(2) no 2_655 . 3_665 3_665
N(1) Ni(1) N(1) C(5) 52.1(2) no 2_655 . 3_665 3_665
N(1) Ni(1) N(1) C(1) 49.1(2) no 3_665 . 2_655 2_655
N(1) Ni(1) N(1) C(5) -126.1(2) no 3_665 . 2_655 2_655
N(3) Ni(1) N(1) C(1) -41.80(19) no . . 2_655 2_655
N(3) Ni(1) N(1) C(5) 143.00(18) no . . 2_655 2_655
N(1) Ni(1) N(1) C(1) -132.7(2) no 3_665 . 4_565 4_565
N(1) Ni(1) N(1) C(5) 52.1(2) no 3_665 . 4_565 4_565
N(1) Ni(1) N(1) C(1) 49.1(2) no 4_565 . 3_665 3_665
N(1) Ni(1) N(1) C(5) -126.1(2) no 4_565 . 3_665 3_665
N(3) Ni(1) N(1) C(1) -41.80(19) no . . 3_665 3_665
N(3) Ni(1) N(1) C(5) 143.00(18) no . . 3_665 3_665
N(3) Ni(1) N(1) C(1) -41.80(19) no . . 4_565 4_565
N(3) Ni(1) N(1) C(5) 143.00(18) no . . 4_565 4_565
O(20) Ni(2) N(2) C(49) 144.76(18) no . . . .
O(20) Ni(2) N(2) C(53) -39.14(18) no . . . .
O(20) Ni(2) N(2) C(49) 144.76(18) no . . 2_655 2_655
O(20) Ni(2) N(2) C(53) -39.14(18) no . . 2_655 2_655
O(20) Ni(2) N(2) C(49) 144.76(18) no . . 3_665 3_665
O(20) Ni(2) N(2) C(53) -39.14(18) no . . 3_665 3_665
O(20) Ni(2) N(2) C(49) 144.76(18) no . . 4_565 4_565
O(20) Ni(2) N(2) C(53) -39.14(18) no . . 4_565 4_565
O(21) Ni(2) N(2) C(49) -35.24(18) no . . . .
O(21) Ni(2) N(2) C(53) 140.86(18) no . . . .
O(21) Ni(2) N(2) C(49) -35.24(18) no . . 2_655 2_655
O(21) Ni(2) N(2) C(53) 140.86(18) no . . 2_655 2_655
O(21) Ni(2) N(2) C(49) -35.24(18) no . . 3_665 3_665
O(21) Ni(2) N(2) C(53) 140.86(18) no . . 3_665 3_665
O(21) Ni(2) N(2) C(49) -35.24(18) no . . 4_565 4_565
O(21) Ni(2) N(2) C(53) 140.86(18) no . . 4_565 4_565
N(2) Ni(2) N(2) C(49) 54.1(2) no . . 2_655 2_655
N(2) Ni(2) N(2) C(53) -129.7(2) no . . 2_655 2_655
N(2) Ni(2) N(2) C(49) -124.6(2) no 2_655 . . .
N(2) Ni(2) N(2) C(53) 51.5(2) no 2_655 . . .
N(2) Ni(2) N(2) C(49) -124.6(2) no . . 4_565 4_565
N(2) Ni(2) N(2) C(53) 51.5(2) no . . 4_565 4_565
N(2) Ni(2) N(2) C(49) 54.1(2) no 4_565 . . .
N(2) Ni(2) N(2) C(53) -129.7(2) no 4_565 . . .
N(2) Ni(2) N(2) C(49) 54.1(2) no 2_655 . 3_665 3_665
N(2) Ni(2) N(2) C(53) -129.7(2) no 2_655 . 3_665 3_665
N(2) Ni(2) N(2) C(49) -124.6(2) no 3_665 . 2_655 2_655
N(2) Ni(2) N(2) C(53) 51.5(2) no 3_665 . 2_655 2_655
N(2) Ni(2) N(2) C(49) 54.1(2) no 3_665 . 4_565 4_565
N(2) Ni(2) N(2) C(53) -129.7(2) no 3_665 . 4_565 4_565
N(2) Ni(2) N(2) C(49) -124.6(2) no 4_565 . 3_665 3_665
N(2) Ni(2) N(2) C(53) 51.5(2) no 4_565 . 3_665 3_665
C(2) O(1) C(6) C(7) -175.5(3) no . . . .
C(6) O(1) C(2) C(1) 177.5(4) no . . . .
C(6) O(1) C(2) C(3) -2.8(6) no . . . .
C(8) O(2) C(7) C(6) -176.8(5) no . . . .
C(24) O(3) C(29) C(30) 172.5(3) no . . . .
C(29) O(3) C(24) C(23) -176.6(3) no . . . .
C(29) O(3) C(24) C(25) 1.2(5) no . . . .
C(31) O(4) C(30) C(29) -69.7(4) no . . . .
C(26) O(5) C(32) C(33) -176.5(3) no . . . .
C(32) O(5) C(26) C(25) 1.1(6) no . . . .
C(32) O(5) C(26) C(27) -178.7(4) no . . . .
C(34) O(6) C(33) C(32) -88.0(6) no . . . .
C(50) O(7) C(54) C(55) -157.8(3) no . . . .
C(54) O(7) C(50) C(49) 167.6(3) no . . . .
C(54) O(7) C(50) C(51) -11.0(5) no . . . .
C(56) O(8) C(55) C(54) -175.7(4) no . . . .
Ni(1) N(1) C(1) C(2) -175.3(2) no . . . .
Ni(1) N(1) C(5) C(4) 174.3(2) no . . . .
C(1) N(1) C(5) C(4) -1.1(5) no . . . .
C(5) N(1) C(1) C(2) 0.0(5) no . . . .
Ni(2) N(2) C(49) C(50) 176.48(19) no . . . .
Ni(2) N(2) C(53) C(52) -177.1(2) no . . . .
C(49) N(2) C(53) C(52) -0.9(5) no . . . .
C(53) N(2) C(49) C(50) 0.3(5) no . . . .
N(1) C(1) C(2) O(1) -179.4(3) no . . . .
N(1) C(1) C(2) C(3) 0.9(6) no . . . .
O(1) C(2) C(3) C(4) 179.6(4) no . . . .
C(1) C(2) C(3) C(4) -0.7(6) no . . . .
C(2) C(3) C(4) C(5) -0.3(6) no . . . .
C(2) C(3) C(4) C(9) 176.8(4) no . . . .
C(3) C(4) C(5) N(1) 1.3(6) no . . . .
C(3) C(4) C(9) C(10) -72.1(5) no . . . .
C(3) C(4) C(9) C(22) 114.2(4) no . . . .
C(5) C(4) C(9) C(10) 105.1(4) no . . . .
C(5) C(4) C(9) C(22) -68.7(5) no . . . .
C(9) C(4) C(5) N(1) -175.9(3) no . . . .
O(1) C(6) C(7) O(2) 71.0(5) no . . . .
C(4) C(9) C(10) C(11) 4.5(6) no . . . .
C(4) C(9) C(10) C(15) -174.5(3) no . . . .
C(4) C(9) C(22) C(17) 172.4(3) no . . . .
C(4) C(9) C(22) C(21) -7.4(6) no . . . .
C(10) C(9) C(22) C(17) -1.2(6) no . . . .
C(10) C(9) C(22) C(21) 179.1(4) no . . . .
C(22) C(9) C(10) C(11) 178.2(4) no . . . .
C(22) C(9) C(10) C(15) -0.8(6) no . . . .
C(9) C(10) C(11) C(12) -179.8(4) no . . . .
C(9) C(10) C(15) C(14) -179.1(3) no . . . .
C(9) C(10) C(15) C(16) 1.9(6) no . . . .
C(11) C(10) C(15) C(14) 1.8(6) no . . . .
C(11) C(10) C(15) C(16) -177.1(4) no . . . .
C(15) C(10) C(11) C(12) -0.8(7) no . . . .
C(10) C(11) C(12) C(13) -0.7(8) no . . . .
C(11) C(12) C(13) C(14) 1.1(9) no . . . .
C(12) C(13) C(14) C(15) 0.1(9) no . . . .
C(13) C(14) C(15) C(10) -1.6(7) no . . . .
C(13) C(14) C(15) C(16) 177.4(5) no . . . .
C(10) C(15) C(16) C(17) -1.0(6) no . . . .
C(10) C(15) C(16) C(23) 178.1(3) no . . . .
C(14) C(15) C(16) C(17) -179.9(4) no . . . .
C(14) C(15) C(16) C(23) -0.8(6) no . . . .
C(15) C(16) C(17) C(18) -179.1(4) no . . . .
C(15) C(16) C(17) C(22) -1.0(6) no . . . .
C(15) C(16) C(23) C(24) 102.7(5) no . . . .
C(15) C(16) C(23) C(28) -73.7(5) no . . . .
C(17) C(16) C(23) C(24) -78.2(5) no . . . .
C(17) C(16) C(23) C(28) 105.4(5) no . . . .
C(23) C(16) C(17) C(18) 1.7(6) no . . . .
C(23) C(16) C(17) C(22) 179.9(3) no . . . .
C(16) C(17) C(18) C(19) 180.0(4) no . . . .
C(16) C(17) C(22) C(9) 2.1(6) no . . . .
C(16) C(17) C(22) C(21) -178.1(4) no . . . .
C(18) C(17) C(22) C(9) -179.7(4) no . . . .
C(18) C(17) C(22) C(21) 0.1(6) no . . . .
C(22) C(17) C(18) C(19) 1.8(6) no . . . .
C(17) C(18) C(19) C(20) -2.8(7) no . . . .
C(18) C(19) C(20) C(21) 1.8(8) no . . . .
C(19) C(20) C(21) C(22) 0.1(8) no . . . .
C(20) C(21) C(22) C(9) 178.8(4) no . . . .
C(20) C(21) C(22) C(17) -1.0(7) no . . . .
C(16) C(23) C(24) O(3) 2.0(6) no . . . .
C(16) C(23) C(24) C(25) -175.9(4) no . . . .
C(16) C(23) C(28) C(27) 175.1(4) no . . . .
C(24) C(23) C(28) C(27) -1.3(6) no . . . .
C(28) C(23) C(24) O(3) 178.5(4) no . . . .
C(28) C(23) C(24) C(25) 0.6(6) no . . . .
O(3) C(24) C(25) C(26) -177.1(3) no . . . .
C(23) C(24) C(25) C(26) 0.6(6) no . . . .
C(24) C(25) C(26) O(5) 179.0(4) no . . . .
C(24) C(25) C(26) C(27) -1.2(6) no . . . .
O(5) C(26) C(27) C(28) -179.7(3) no . . . .
O(5) C(26) C(27) C(35) -0.8(6) no . . . .
C(25) C(26) C(27) C(28) 0.5(6) no . . . .
C(25) C(26) C(27) C(35) 179.4(4) no . . . .
C(26) C(27) C(28) C(23) 0.7(6) no . . . .
C(26) C(27) C(35) C(36) -76.2(5) no . . . .
C(26) C(27) C(35) C(48) 105.8(5) no . . . .
C(28) C(27) C(35) C(36) 102.6(4) no . . . .
C(28) C(27) C(35) C(48) -75.4(5) no . . . .
C(35) C(27) C(28) C(23) -178.2(3) no . . . .
O(3) C(29) C(30) O(4) 80.6(4) no . . . .
O(5) C(32) C(33) O(6) 78.8(5) no . . . .
C(27) C(35) C(36) C(37) 3.2(6) no . . . .
C(27) C(35) C(36) C(41) -177.2(3) no . . . .
C(27) C(35) C(48) C(43) 173.7(3) no . . . .
C(27) C(35) C(48) C(47) -7.0(6) no . . . .
C(36) C(35) C(48) C(43) -4.3(6) no . . . .
C(36) C(35) C(48) C(47) 175.0(3) no . . . .
C(48) C(35) C(36) C(37) -178.8(3) no . . . .
C(48) C(35) C(36) C(41) 0.9(6) no . . . .
C(35) C(36) C(37) C(38) 176.2(4) no . . . .
C(35) C(36) C(41) C(40) -175.8(3) no . . . .
C(35) C(36) C(41) C(42) 4.4(5) no . . . .
C(37) C(36) C(41) C(40) 3.9(5) no . . . .
C(37) C(36) C(41) C(42) -175.9(3) no . . . .
C(41) C(36) C(37) C(38) -3.4(6) no . . . .
C(36) C(37) C(38) C(39) 0.5(6) no . . . .
C(37) C(38) C(39) C(40) 1.9(6) no . . . .
C(38) C(39) C(40) C(41) -1.3(6) no . . . .
C(39) C(40) C(41) C(36) -1.6(6) no . . . .
C(39) C(40) C(41) C(42) 178.2(4) no . . . .
C(36) C(41) C(42) C(43) -6.2(5) no . . . .
C(36) C(41) C(42) C(52) 169.0(3) no . . . .
C(40) C(41) C(42) C(43) 174.0(3) no . . . .
C(40) C(41) C(42) C(52) -10.8(5) no . . . .
C(41) C(42) C(43) C(44) -177.8(3) no . . . .
C(41) C(42) C(43) C(48) 2.8(5) no . . . .
C(41) C(42) C(52) C(51) 118.0(4) no . . . .
C(41) C(42) C(52) C(53) -62.2(4) no . . . .
C(43) C(42) C(52) C(51) -66.9(5) no . . . .
C(43) C(42) C(52) C(53) 112.9(4) no . . . .
C(52) C(42) C(43) C(44) 7.1(5) no . . . .
C(52) C(42) C(43) C(48) -172.3(3) no . . . .
C(42) C(43) C(44) C(45) 176.8(4) no . . . .
C(42) C(43) C(48) C(35) 2.5(5) no . . . .
C(42) C(43) C(48) C(47) -176.8(3) no . . . .
C(44) C(43) C(48) C(35) -177.0(3) no . . . .
C(44) C(43) C(48) C(47) 3.8(5) no . . . .
C(48) C(43) C(44) C(45) -3.8(6) no . . . .
C(43) C(44) C(45) C(46) -0.6(6) no . . . .
C(44) C(45) C(46) C(47) 5.1(6) no . . . .
C(45) C(46) C(47) C(48) -4.9(6) no . . . .
C(46) C(47) C(48) C(35) -178.8(4) no . . . .
C(46) C(47) C(48) C(43) 0.5(6) no . . . .
N(2) C(49) C(50) O(7) -178.5(3) no . . . .
N(2) C(49) C(50) C(51) 0.2(5) no . . . .
O(7) C(50) C(51) C(52) 178.4(3) no . . . .
C(49) C(50) C(51) C(52) -0.1(5) no . . . .
C(50) C(51) C(52) C(42) 179.4(3) no . . . .
C(50) C(51) C(52) C(53) -0.4(5) no . . . .
C(42) C(52) C(53) N(2) -178.9(3) no . . . .
C(51) C(52) C(53) N(2) 1.0(5) no . . . .
O(7) C(54) C(55) O(8) 75.0(4) no . . . .
